data_4122952
loop_
_publ_author_name
'Zhang, Yuan-Zhu'
'Ferko, Philip'
'Siretanu, Diana'
'Ababei, Rodica'
'Rath, Nigam P.'
'Shaw, Michael J.'
'Cl\'erac, Rodolphe'
'Mathoni\`ere, Corine'
'Holmes, Stephen M.'

_publ_section_title
;
 Thermochromic and Photoresponsive Cyanometalate Fe/Co Squares: Toward
 Control of the Electron Transfer Temperature.
;
_journal_name_full 'Journal of the American Chemical Society'
_journal_page_first 141119160917008
_journal_paper_doi 10.1021/ja508280n
_journal_year 2014
_chemical_formula_moiety 'C70 H64 B2 Co2 Fe2 N26, 2(C24 H20 B), 6(C2 H3 N)'
_chemical_formula_sum 'C130 H122 B4 Co2 Fe2 N32'
_chemical_formula_weight 2405.39
_chemical_name_systematic
; 
 ? 
;
_space_group_crystal_system monoclinic
_space_group_IT_number 14
_space_group_name_Hall '-P 2yn'
_space_group_name_H-M_alt 'P 1 21/n 1'
_symmetry_space_group_name_Hall '-P 2yn'
_symmetry_space_group_name_H-M 'P 1 21/n 1'
_atom_sites_solution_hydrogens mixed
_atom_sites_solution_primary direct
_atom_sites_solution_secondary difmap
_audit_creation_method SHELXL-2014
_cell_angle_alpha 90
_cell_angle_beta 94.781(2)
_cell_angle_gamma 90
_cell_formula_units_Z 4
_cell_length_a 15.5769(7)
_cell_length_b 27.0080(12)
_cell_length_c 30.9543(13)
_cell_measurement_reflns_used 8587
_cell_measurement_temperature 240(2)
_cell_measurement_theta_max 22.60
_cell_measurement_theta_min 2.33
_cell_volume 12977.2(10)
_computing_cell_refinement 'Bruker SAINT'
_computing_data_collection 'Bruker APEX2'
_computing_data_reduction 'Bruker SAINT'
_computing_molecular_graphics 'Bruker SHELXTL'
_computing_publication_material 'Bruker SHELXTL'
_computing_structure_refinement 'SHELXL-2014 (Sheldrick, 2014)'
_computing_structure_solution 'SHELXS-97 (Sheldrick, 2008)'
_diffrn_ambient_temperature 240(2)
_diffrn_measured_fraction_theta_full 0.977
_diffrn_measured_fraction_theta_max 0.997
_diffrn_measurement_device_type 'Bruker APEX-II CCD'
_diffrn_measurement_method '\f and \w scans'
_diffrn_radiation_type MoK\a
_diffrn_radiation_wavelength 0.71073
_diffrn_reflns_av_R_equivalents 0.0647
_diffrn_reflns_av_unetI/netI 0.0853
_diffrn_reflns_Laue_measured_fraction_full 0.977
_diffrn_reflns_Laue_measured_fraction_max 0.997
_diffrn_reflns_limit_h_max 17
_diffrn_reflns_limit_h_min -18
_diffrn_reflns_limit_k_max 32
_diffrn_reflns_limit_k_min -25
_diffrn_reflns_limit_l_max 36
_diffrn_reflns_limit_l_min -36
_diffrn_reflns_number 67015
_diffrn_reflns_point_group_measured_fraction_full 0.977
_diffrn_reflns_point_group_measured_fraction_max 0.997
_diffrn_reflns_theta_full 25.242
_diffrn_reflns_theta_max 25.060
_diffrn_reflns_theta_min 1.508
_exptl_absorpt_coefficient_mu 0.531
_exptl_absorpt_correction_T_max 0.9915
_exptl_absorpt_correction_T_min 0.7535
_exptl_absorpt_correction_type multi-scan
_exptl_absorpt_process_details 'sadabs v2010/1'
_exptl_crystal_colour brown
_exptl_crystal_density_diffrn 1.231
_exptl_crystal_density_method 'not measured'
_exptl_crystal_description thin
_exptl_crystal_F_000 5008
_exptl_crystal_size_max 0.350
_exptl_crystal_size_mid 0.120
_exptl_crystal_size_min 0.020
_refine_diff_density_max 0.891
_refine_diff_density_min -0.328
_refine_diff_density_rms 0.074
_refine_ls_extinction_method none
_refine_ls_goodness_of_fit_ref 1.034
_refine_ls_hydrogen_treatment constr
_refine_ls_matrix_type full
_refine_ls_number_parameters 1539
_refine_ls_number_reflns 22947
_refine_ls_number_restraints 374
_refine_ls_restrained_S_all 1.040
_refine_ls_R_factor_all 0.1286
_refine_ls_R_factor_gt 0.0636
_refine_ls_shift/su_max 0.001
_refine_ls_shift/su_mean 0.000
_refine_ls_structure_factor_coef Fsqd
_refine_ls_weighting_details 'w=1/[\s^2^(Fo^2^)+(0.0962P)^2^+8.5285P] where P=(Fo^2^+2Fc^2^)/3'
_refine_ls_weighting_scheme calc
_refine_ls_wR_factor_gt 0.1629
_refine_ls_wR_factor_ref 0.2044
_reflns_Friedel_coverage 0.000
_reflns_number_gt 12878
_reflns_number_total 22947
_reflns_threshold_expression 'I > 2\s(I)'
_cod_data_source_file ja508280n_si_005.cif
_cod_data_source_block 240k
_cod_database_code 4122952
_shelx_space_group_comment
; 
The symmetry employed for this shelxl refinement is uniquely defined 
by the following loop, which should always be used as a source of 
symmetry information in preference to the above space-group names. 
They are only intended as comments. 
;
_shelx_estimated_absorpt_t_min 0.836
_shelx_estimated_absorpt_t_max 0.989
_shelxl_version_number 2014-3

loop_
_space_group_symop_operation_xyz
'x, y, z'
'-x+1/2, y+1/2, -z+1/2'
'-x, -y, -z'
'x-1/2, -y-1/2, z-1/2'

loop_
_atom_site_label
_atom_site_type_symbol
_atom_site_fract_x
_atom_site_fract_y
_atom_site_fract_z
_atom_site_U_iso_or_equiv
_atom_site_adp_type
_atom_site_occupancy
_atom_site_site_symmetry_order
_atom_site_calc_flag
_atom_site_refinement_flags_posn
_atom_site_refinement_flags_adp
_atom_site_refinement_flags_occupancy
_atom_site_disorder_assembly
_atom_site_disorder_group
Fe1 Fe 0.02840(4) 0.36412(2) 0.46011(2) 0.03449(18) Uani 1 1 d . . . . .
Fe2 Fe 0.31910(5) 0.21707(2) 0.31854(2) 0.04190(19) Uani 1 1 d . . . . .
Co1 Co 0.15458(4) 0.38196(2) 0.31304(2) 0.03942(18) Uani 1 1 d . . . . .
Co2 Co 0.19474(4) 0.20057(2) 0.46597(2) 0.03409(17) Uani 1 1 d . . . . .
B1 B -0.1447(4) 0.3935(2) 0.4932(2) 0.0486(15) Uani 1 1 d . . . . .
H1 H -0.2009 0.4030 0.5035 0.058 Uiso 1 1 calc R U . . .
B2 B 0.4909(5) 0.1820(3) 0.2890(3) 0.081(3) Uani 1 1 d . . . . .
H2 H 0.5472 0.1712 0.2796 0.097 Uiso 1 1 calc R U . . .
B3 B 0.7090(4) 0.1173(2) 0.53466(18) 0.0405(13) Uani 1 1 d . . . . .
B4 B 0.6397(4) 0.4628(2) 0.2479(2) 0.0544(16) Uani 1 1 d . . . . .
N1 N 0.0947(3) 0.36999(14) 0.36963(13) 0.0401(9) Uani 1 1 d . . . . .
N2 N 0.1191(3) 0.26353(13) 0.46309(12) 0.0385(9) Uani 1 1 d . . . . .
N3 N 0.2062(3) 0.40533(16) 0.49205(15) 0.0542(11) Uani 1 1 d . . . . .
N4 N 0.2308(3) 0.31845(16) 0.31548(13) 0.0438(10) Uani 1 1 d . . . . .
N5 N 0.2527(3) 0.21129(13) 0.40867(13) 0.0400(9) Uani 1 1 d . . . . .
N6 N 0.1390(3) 0.17987(18) 0.28593(16) 0.0661(14) Uani 1 1 d . . . . .
N7 N -0.1553(3) 0.35151(15) 0.45975(14) 0.0463(10) Uani 1 1 d . . . . .
N8 N -0.0851(2) 0.33503(13) 0.43974(13) 0.0389(9) Uani 1 1 d . . . . .
N9 N -0.0827(3) 0.37641(14) 0.53041(13) 0.0441(10) Uani 1 1 d . . . . .
N10 N -0.0037(3) 0.35921(13) 0.52193(13) 0.0412(10) Uani 1 1 d . . . . .
N11 N -0.1029(3) 0.43763(14) 0.47153(13) 0.0449(10) Uani 1 1 d . . . . .
N12 N -0.0245(3) 0.43165(13) 0.45582(12) 0.0372(9) Uani 1 1 d . . . . .
N13 N 0.5034(3) 0.2256(2) 0.32163(16) 0.0684(14) Uani 1 1 d . . . . .
N14 N 0.4336(3) 0.24398(16) 0.34002(13) 0.0489(11) Uani 1 1 d . . . . .
N15 N 0.4467(3) 0.1396(2) 0.30978(15) 0.0670(14) Uani 1 1 d . . . . .
N16 N 0.3664(3) 0.14712(16) 0.32299(13) 0.0510(11) Uani 1 1 d . . . . .
N17 N 0.4324(3) 0.2000(2) 0.25032(16) 0.0713(15) Uani 1 1 d . . . . .
N18 N 0.3544(3) 0.21965(17) 0.25729(13) 0.0542(12) Uani 1 1 d . . . . .
N19 N 0.0647(3) 0.43974(17) 0.29366(15) 0.0553(12) Uani 1 1 d . . . . .
N20 N 0.0525(3) 0.34488(19) 0.27602(14) 0.0551(12) Uani 1 1 d . . . . .
N21 N 0.2584(3) 0.42164(14) 0.34691(14) 0.0442(10) Uani 1 1 d . . . . .
N22 N 0.2239(3) 0.41202(15) 0.26208(14) 0.0480(11) Uani 1 1 d . . . . .
N23 N 0.2830(2) 0.14293(13) 0.48432(13) 0.0392(10) Uani 1 1 d . . . . .
N24 N 0.2984(3) 0.23748(13) 0.50131(13) 0.0425(10) Uani 1 1 d . . . . .
N25 N 0.0891(2) 0.16170(13) 0.43198(13) 0.0382(9) Uani 1 1 d . . . . .
N26 N 0.1245(3) 0.17015(14) 0.51693(13) 0.0427(10) Uani 1 1 d . . . . .
C1 C 0.0665(3) 0.36775(15) 0.40302(16) 0.0349(11) Uani 1 1 d . . . . .
C2 C 0.0828(3) 0.30034(16) 0.46270(14) 0.0346(10) Uani 1 1 d . . . . .
C3 C 0.1393(3) 0.39088(16) 0.48066(15) 0.0378(11) Uani 1 1 d . . . . .
C4 C 0.2672(3) 0.28133(19) 0.31586(15) 0.0400(12) Uani 1 1 d . . . . .
C5 C 0.2797(3) 0.21374(16) 0.37558(16) 0.0379(11) Uani 1 1 d . . . . .
C6 C 0.2069(4) 0.19289(18) 0.29720(17) 0.0481(13) Uani 1 1 d . . . . .
C7 C -0.1142(4) 0.29981(17) 0.41141(16) 0.0469(13) Uani 1 1 d . . . . .
C8 C -0.2019(4) 0.2933(2) 0.4138(2) 0.0617(16) Uani 1 1 d . . . . .
H8A H -0.2381 0.2708 0.3978 0.074 Uiso 1 1 calc R U . . .
C9 C -0.2251(4) 0.3267(2) 0.44462(19) 0.0609(15) Uani 1 1 d . . . . .
H9A H -0.2809 0.3311 0.4534 0.073 Uiso 1 1 calc R U . . .
C10 C -0.0583(4) 0.2733(2) 0.38235(19) 0.0592(15) Uani 1 1 d . . . . .
H10A H -0.0926 0.2496 0.3648 0.089 Uiso 1 1 calc R U . . .
H10B H -0.0328 0.2970 0.3636 0.089 Uiso 1 1 calc R U . . .
H10C H -0.0130 0.2560 0.3997 0.089 Uiso 1 1 calc R U . . .
C11 C 0.0377(4) 0.34658(17) 0.56047(16) 0.0489(13) Uani 1 1 d . . . . .
C12 C -0.0152(4) 0.35696(19) 0.59346(18) 0.0611(16) Uani 1 1 d . . . . .
H12A H -0.0022 0.3523 0.6234 0.073 Uiso 1 1 calc R U . . .
C13 C -0.0906(4) 0.37548(19) 0.57319(18) 0.0569(15) Uani 1 1 d . . . . .
H13A H -0.1392 0.3857 0.5870 0.068 Uiso 1 1 calc R U . . .
C14 C 0.1247(4) 0.3235(2) 0.56619(18) 0.0691(17) Uani 1 1 d . . . . .
H14A H 0.1403 0.3180 0.5968 0.104 Uiso 1 1 calc R U . . .
H14B H 0.1238 0.2921 0.5509 0.104 Uiso 1 1 calc R U . . .
H14C H 0.1665 0.3453 0.5546 0.104 Uiso 1 1 calc DR U . . .
C15 C -0.0014(3) 0.47668(16) 0.44120(15) 0.0422(12) Uani 1 1 d . . . . .
C16 C -0.0656(4) 0.51020(18) 0.44763(17) 0.0518(14) Uani 1 1 d . . . . .
H16A H -0.0665 0.5439 0.4402 0.062 Uiso 1 1 calc R U . . .
C17 C -0.1276(4) 0.48489(18) 0.46689(17) 0.0524(14) Uani 1 1 d . . . . .
H17A H -0.1791 0.4984 0.4755 0.063 Uiso 1 1 calc R U . . .
C18 C 0.0810(4) 0.48630(18) 0.42152(17) 0.0565(15) Uani 1 1 d . . . . .
H18A H 0.0838 0.5209 0.4135 0.085 Uiso 1 1 calc R U . . .
H18B H 0.1290 0.4784 0.4424 0.085 Uiso 1 1 calc R U . . .
H18C H 0.0838 0.4658 0.3959 0.085 Uiso 1 1 calc R U . . .
C19 C 0.4621(4) 0.2797(2) 0.36799(17) 0.0549(14) Uani 1 1 d . . . . .
C20 C 0.5510(4) 0.2837(3) 0.3667(2) 0.0773(19) Uani 1 1 d . . . . .
H20A H 0.5879 0.3056 0.3829 0.093 Uiso 1 1 calc R U . . .
C21 C 0.5737(4) 0.2497(3) 0.3374(2) 0.086(2) Uani 1 1 d . . . . .
H21A H 0.6299 0.2441 0.3296 0.103 Uiso 1 1 calc R U . . .
C22 C 0.4068(4) 0.3084(2) 0.39539(19) 0.0643(16) Uani 1 1 d . . . . .
H22A H 0.4419 0.3318 0.4128 0.096 Uiso 1 1 calc R U . . .
H22B H 0.3635 0.3261 0.3771 0.096 Uiso 1 1 calc R U . . .
H22C H 0.3788 0.2860 0.4143 0.096 Uiso 1 1 calc R U . . .
C23 C 0.3384(4) 0.1026(2) 0.33638(18) 0.0599(16) Uani 1 1 d . . . . .
C24 C 0.4000(6) 0.0674(3) 0.3310(2) 0.083(2) Uani 1 1 d . . . . .
H24A H 0.3971 0.0334 0.3374 0.100 Uiso 1 1 calc R U . . .
C25 C 0.4656(5) 0.0917(3) 0.3146(2) 0.089(2) Uani 1 1 d . . . . .
H25A H 0.5174 0.0769 0.3077 0.107 Uiso 1 1 calc R U . . .
C26 C 0.2538(5) 0.0944(2) 0.3532(2) 0.0742(19) Uani 1 1 d . . . . .
H26A H 0.2481 0.0597 0.3607 0.111 Uiso 1 1 calc R U . . .
H26B H 0.2492 0.1146 0.3788 0.111 Uiso 1 1 calc R U . . .
H26C H 0.2085 0.1033 0.3312 0.111 Uiso 1 1 calc R U . . .
C27 C 0.3157(5) 0.2309(2) 0.21851(19) 0.0662(17) Uani 1 1 d . . . . .
C28 C 0.3694(5) 0.2167(3) 0.1865(2) 0.085(2) Uani 1 1 d . . . . .
H28A H 0.3575 0.2196 0.1563 0.102 Uiso 1 1 calc R U . . .
C29 C 0.4409(5) 0.1982(3) 0.2075(2) 0.089(2) Uani 1 1 d . . . . .
H29A H 0.4890 0.1859 0.1944 0.107 Uiso 1 1 calc R U . . .
C30 C 0.2311(5) 0.2546(2) 0.21116(19) 0.078(2) Uani 1 1 d . . . . .
H30A H 0.2170 0.2590 0.1803 0.117 Uiso 1 1 calc R U . . .
H30B H 0.1879 0.2340 0.2230 0.117 Uiso 1 1 calc R U . . .
H30C H 0.2326 0.2867 0.2253 0.117 Uiso 1 1 calc R U . . .
C31 C 0.0763(4) 0.4872(2) 0.30437(19) 0.0610(16) Uani 1 1 d . . . . .
H31A H 0.1248 0.4964 0.3228 0.073 Uiso 1 1 calc R U . . .
C32 C 0.0173(5) 0.5240(3) 0.2887(3) 0.088(2) Uani 1 1 d . . . . .
H32A H 0.0256 0.5575 0.2963 0.106 Uiso 1 1 calc R U . . .
C33 C -0.0515(5) 0.5094(3) 0.2623(3) 0.092(3) Uani 1 1 d . . . . .
H33A H -0.0920 0.5332 0.2516 0.110 Uiso 1 1 calc R U . . .
C34 C -0.0635(4) 0.4612(3) 0.2509(2) 0.082(2) Uani 1 1 d . . . . .
H34A H -0.1110 0.4519 0.2319 0.099 Uiso 1 1 calc R U . . .
C35 C -0.0051(3) 0.4258(2) 0.26751(17) 0.0565(15) Uani 1 1 d . . . . .
C36 C -0.0121(4) 0.3729(3) 0.25886(19) 0.0614(16) Uani 1 1 d . . . . .
C37 C -0.0837(4) 0.3518(4) 0.2348(2) 0.092(2) Uani 1 1 d . . . . .
H37A H -0.1295 0.3717 0.2233 0.111 Uiso 1 1 calc R U . . .
C38 C -0.0854(6) 0.3022(4) 0.2287(3) 0.122(3) Uani 1 1 d . . . . .
H38A H -0.1310 0.2876 0.2113 0.147 Uiso 1 1 calc R U . . .
C39 C -0.0206(6) 0.2729(3) 0.2477(3) 0.109(3) Uani 1 1 d . . . . .
H39A H -0.0229 0.2383 0.2449 0.131 Uiso 1 1 calc R U . . .
C40 C 0.0476(4) 0.2957(3) 0.2708(2) 0.0743(18) Uani 1 1 d . . . . .
H40A H 0.0926 0.2760 0.2835 0.089 Uiso 1 1 calc R U . . .
C41 C 0.2751(4) 0.4214(2) 0.39013(19) 0.0558(14) Uani 1 1 d . . . . .
H41A H 0.2357 0.4060 0.4072 0.067 Uiso 1 1 calc R U . . .
C42 C 0.3473(4) 0.4426(3) 0.4103(2) 0.081(2) Uani 1 1 d . . . . .
H42A H 0.3559 0.4429 0.4407 0.097 Uiso 1 1 calc R U . . .
C43 C 0.4062(4) 0.4632(3) 0.3861(3) 0.100(3) Uani 1 1 d . . . . .
H43A H 0.4573 0.4769 0.3993 0.120 Uiso 1 1 calc R U . . .
C44 C 0.3896(4) 0.4636(3) 0.3411(3) 0.083(2) Uani 1 1 d . . . . .
H44A H 0.4293 0.4781 0.3237 0.100 Uiso 1 1 calc R U . . .
C45 C 0.3149(3) 0.44255(18) 0.32218(19) 0.0519(14) Uani 1 1 d . . . . .
C46 C 0.2922(3) 0.44053(18) 0.27546(18) 0.0501(14) Uani 1 1 d . . . . .
C47 C 0.3371(4) 0.4669(2) 0.2456(2) 0.0727(19) Uani 1 1 d . . . . .
H47A H 0.3843 0.4871 0.2548 0.087 Uiso 1 1 calc R U . . .
C48 C 0.3097(5) 0.4623(3) 0.2020(3) 0.083(2) Uani 1 1 d . . . . .
H48A H 0.3391 0.4793 0.1812 0.100 Uiso 1 1 calc R U . . .
C49 C 0.2411(4) 0.4337(3) 0.1889(2) 0.078(2) Uani 1 1 d . . . . .
H49A H 0.2219 0.4311 0.1594 0.094 Uiso 1 1 calc R U . . .
C50 C 0.2001(4) 0.4084(2) 0.21993(17) 0.0607(15) Uani 1 1 d . . . . .
H50A H 0.1533 0.3878 0.2110 0.073 Uiso 1 1 calc R U . . .
C51 C 0.2705(3) 0.09531(17) 0.47485(17) 0.0465(13) Uani 1 1 d . . . . .
H51A H 0.2211 0.0864 0.4570 0.056 Uiso 1 1 calc R U . . .
C52 C 0.3255(4) 0.05875(19) 0.4897(2) 0.0567(15) Uani 1 1 d . . . . .
H52A H 0.3144 0.0255 0.4822 0.068 Uiso 1 1 calc R U . . .
C53 C 0.3969(4) 0.0716(2) 0.5156(2) 0.0668(17) Uani 1 1 d . . . . .
H53A H 0.4364 0.0471 0.5259 0.080 Uiso 1 1 calc R U . . .
C54 C 0.4113(4) 0.1206(2) 0.5268(2) 0.0643(16) Uani 1 1 d . . . . .
H54A H 0.4593 0.1299 0.5454 0.077 Uiso 1 1 calc R U . . .
C55 C 0.3525(3) 0.15561(17) 0.50979(17) 0.0449(12) Uani 1 1 d . . . . .
C56 C 0.3626(3) 0.20953(19) 0.51862(18) 0.0532(14) Uani 1 1 d . . . . .
C57 C 0.4338(5) 0.2298(2) 0.5412(3) 0.104(3) Uani 1 1 d . U . . .
H57A H 0.4787 0.2095 0.5533 0.125 Uiso 1 1 calc R U . . .
C58 C 0.4377(6) 0.2810(3) 0.5459(4) 0.136(4) Uani 1 1 d . U . . .
H58A H 0.4847 0.2958 0.5620 0.164 Uiso 1 1 calc R U . . .
C59 C 0.3730(5) 0.3095(2) 0.5270(3) 0.105(3) Uani 1 1 d . U . . .
H59A H 0.3758 0.3442 0.5290 0.126 Uiso 1 1 calc R U . . .
C60 C 0.3048(4) 0.28734(19) 0.5052(2) 0.0613(16) Uani 1 1 d . . . . .
H60A H 0.2602 0.3072 0.4924 0.074 Uiso 1 1 calc R U . . .
C61 C 0.0712(4) 0.16163(19) 0.38938(17) 0.0504(13) Uani 1 1 d . . . . .
H61A H 0.1102 0.1772 0.3721 0.060 Uiso 1 1 calc R U . . .
C62 C -0.0012(4) 0.1400(2) 0.3690(2) 0.0629(16) Uani 1 1 d . . . . .
H62A H -0.0106 0.1403 0.3386 0.075 Uiso 1 1 calc R U . . .
C63 C -0.0585(4) 0.1185(2) 0.3936(2) 0.0790(19) Uani 1 1 d . . . . .
H63A H -0.1084 0.1033 0.3806 0.095 Uiso 1 1 calc R U . . .
C64 C -0.0427(4) 0.1190(2) 0.4379(2) 0.0648(17) Uani 1 1 d . . . . .
H64A H -0.0828 0.1050 0.4554 0.078 Uiso 1 1 calc R U . . .
C65 C 0.0327(3) 0.14033(16) 0.45720(17) 0.0430(12) Uani 1 1 d . . . . .
C66 C 0.0561(3) 0.14182(17) 0.50368(17) 0.0429(12) Uani 1 1 d . . . . .
C67 C 0.0116(4) 0.1147(2) 0.5328(2) 0.0590(15) Uani 1 1 d . . . . .
H67A H -0.0360 0.0952 0.5229 0.071 Uiso 1 1 calc R U . . .
C68 C 0.0375(4) 0.1166(2) 0.5758(2) 0.0690(17) Uani 1 1 d . . . . .
H68A H 0.0083 0.0983 0.5958 0.083 Uiso 1 1 calc R U . . .
C69 C 0.1069(4) 0.1455(2) 0.58970(19) 0.0687(18) Uani 1 1 d . . . . .
H69A H 0.1258 0.1473 0.6193 0.082 Uiso 1 1 calc R U . . .
C70 C 0.1494(4) 0.1726(2) 0.55850(18) 0.0580(15) Uani 1 1 d . . . . .
H70A H 0.1965 0.1928 0.5678 0.070 Uiso 1 1 calc R U . . .
C71 C 0.7701(3) 0.06824(16) 0.52980(17) 0.0425(12) Uani 1 1 d . . . . .
C72 C 0.7940(4) 0.05100(19) 0.49021(19) 0.0549(15) Uani 1 1 d . . . . .
H72A H 0.7681 0.0651 0.4646 0.066 Uiso 1 1 calc R U . . .
C73 C 0.8553(4) 0.0135(2) 0.4871(3) 0.074(2) Uani 1 1 d . . . . .
H73A H 0.8693 0.0024 0.4597 0.089 Uiso 1 1 calc R U . . .
C74 C 0.8945(4) -0.0069(2) 0.5238(3) 0.076(2) Uani 1 1 d . . . . .
H74A H 0.9363 -0.0318 0.5218 0.091 Uiso 1 1 calc R U . . .
C75 C 0.8732(4) 0.0088(2) 0.5637(2) 0.0697(18) Uani 1 1 d . . . . .
H75A H 0.9002 -0.0053 0.5891 0.084 Uiso 1 1 calc R U . . .
C76 C 0.8118(3) 0.04536(18) 0.56624(19) 0.0516(14) Uani 1 1 d . . . . .
H76A H 0.7973 0.0553 0.5938 0.062 Uiso 1 1 calc R U . . .
C77 C 0.7796(3) 0.16206(16) 0.54232(17) 0.0438(12) Uani 1 1 d . . . . .
C78 C 0.8212(3) 0.17225(18) 0.58304(18) 0.0498(13) Uani 1 1 d . . . . .
H78A H 0.8020 0.1560 0.6073 0.060 Uiso 1 1 calc R U . . .
C79 C 0.8891(4) 0.2050(2) 0.5895(2) 0.0649(16) Uani 1 1 d . . . . .
H79A H 0.9162 0.2099 0.6174 0.078 Uiso 1 1 calc R U . . .
C80 C 0.9169(4) 0.2304(2) 0.5544(3) 0.079(2) Uani 1 1 d . . . . .
H80A H 0.9625 0.2531 0.5585 0.095 Uiso 1 1 calc R U . . .
C81 C 0.8776(4) 0.2222(2) 0.5138(3) 0.0740(19) Uani 1 1 d . . . . .
H81A H 0.8961 0.2394 0.4899 0.089 Uiso 1 1 calc R U . . .
C82 C 0.8102(4) 0.18818(19) 0.50797(19) 0.0578(15) Uani 1 1 d . . . . .
H82A H 0.7844 0.1827 0.4798 0.069 Uiso 1 1 calc R U . . .
C83 C 0.6470(3) 0.11126(18) 0.57506(16) 0.0438(12) Uani 1 1 d . . . . .
C84 C 0.6062(3) 0.06581(19) 0.58309(17) 0.0497(13) Uani 1 1 d . . . . .
H84A H 0.6209 0.0375 0.5677 0.060 Uiso 1 1 calc R U . . .
C85 C 0.5454(4) 0.0618(2) 0.61286(19) 0.0630(16) Uani 1 1 d . . . . .
H85A H 0.5192 0.0309 0.6169 0.076 Uiso 1 1 calc R U . . .
C86 C 0.5224(4) 0.1017(3) 0.6367(2) 0.0675(17) Uani 1 1 d . . . . .
H86A H 0.4810 0.0986 0.6570 0.081 Uiso 1 1 calc R U . . .
C87 C 0.5616(4) 0.1461(2) 0.63002(19) 0.0667(17) Uani 1 1 d . . . . .
H87A H 0.5472 0.1739 0.6462 0.080 Uiso 1 1 calc R U . . .
C88 C 0.6222(3) 0.15105(19) 0.59979(17) 0.0514(13) Uani 1 1 d . . . . .
H88A H 0.6472 0.1822 0.5959 0.062 Uiso 1 1 calc R U . . .
C89 C 0.6392(3) 0.1264(2) 0.49273(17) 0.0505(13) Uani 1 1 d . . . . .
C90 C 0.5999(4) 0.0877(2) 0.46844(19) 0.0677(17) Uani 1 1 d . . . . .
H90A H 0.6186 0.0551 0.4743 0.081 Uiso 1 1 calc R U . . .
C91 C 0.5350(5) 0.0957(3) 0.4364(2) 0.090(2) Uani 1 1 d . . . . .
H91A H 0.5108 0.0687 0.4205 0.108 Uiso 1 1 calc R U . . .
C92 C 0.5050(5) 0.1431(4) 0.4273(2) 0.104(3) Uani 1 1 d . . . . .
H92A H 0.4608 0.1486 0.4052 0.125 Uiso 1 1 calc R U . . .
C93 C 0.6069(4) 0.1736(2) 0.4829(2) 0.0694(17) Uani 1 1 d . . . . .
H93A H 0.6311 0.2008 0.4985 0.083 Uiso 1 1 calc R U . . .
C94 C 0.5405(5) 0.1820(3) 0.4510(2) 0.091(2) Uani 1 1 d . . . . .
H94A H 0.5199 0.2143 0.4456 0.109 Uiso 1 1 calc R U . . .
C95 C 0.7132(4) 0.4460(2) 0.28601(18) 0.0585(15) Uani 1 1 d . . . . .
C96 C 0.7650(4) 0.4807(3) 0.3098(2) 0.0706(17) Uani 1 1 d . . . . .
H96A H 0.7549 0.5146 0.3047 0.085 Uiso 1 1 calc R U . . .
C97 C 0.8313(4) 0.4666(4) 0.3408(2) 0.095(3) Uani 1 1 d . . . . .
H97A H 0.8636 0.4913 0.3562 0.114 Uiso 1 1 calc R U . . .
C98 C 0.8504(5) 0.4176(4) 0.3494(3) 0.105(3) Uani 1 1 d . . . . .
H98A H 0.8939 0.4083 0.3707 0.127 Uiso 1 1 calc R U . . .
C99 C 0.8031(6) 0.3833(4) 0.3254(3) 0.105(3) Uani 1 1 d . . . . .
H99A H 0.8160 0.3495 0.3294 0.126 Uiso 1 1 calc R U . . .
C100 C 0.7367(5) 0.3970(3) 0.2955(2) 0.079(2) Uani 1 1 d . . . . .
H10D H 0.7052 0.3717 0.2805 0.095 Uiso 1 1 calc R U . . .
C101 C 0.6956(4) 0.4736(3) 0.2063(2) 0.0725(19) Uani 1 1 d . . . . .
C102 C 0.7238(4) 0.4345(3) 0.1808(2) 0.084(2) Uani 1 1 d . . . . .
H10E H 0.7063 0.4022 0.1872 0.101 Uiso 1 1 calc R U . . .
C103 C 0.7769(5) 0.4409(4) 0.1462(3) 0.120(3) Uani 1 1 d . U . . .
H10F H 0.7944 0.4140 0.1298 0.144 Uiso 1 1 calc R U . . .
C104 C 0.8020(6) 0.4897(5) 0.1377(3) 0.138(4) Uani 1 1 d . U . . .
H10G H 0.8360 0.4957 0.1146 0.166 Uiso 1 1 calc R U . . .
C105 C 0.7779(6) 0.5291(4) 0.1625(4) 0.145(4) Uani 1 1 d . U . . .
H10H H 0.7968 0.5613 0.1568 0.174 Uiso 1 1 calc DR U . . .
C106 C 0.7256(5) 0.5207(3) 0.1960(3) 0.107(3) Uani 1 1 d . . . . .
H10I H 0.7097 0.5479 0.2126 0.129 Uiso 1 1 calc R U . . .
C107 C 0.5666(4) 0.4202(2) 0.23795(18) 0.0535(14) Uani 1 1 d . . . . .
C108 C 0.5323(4) 0.3930(2) 0.2712(2) 0.0668(17) Uani 1 1 d . . . . .
H10J H 0.5556 0.3978 0.2999 0.080 Uiso 1 1 calc R U . . .
C109 C 0.4655(5) 0.3591(2) 0.2634(3) 0.083(2) Uani 1 1 d . . . . .
H10K H 0.4449 0.3414 0.2866 0.100 Uiso 1 1 calc R U . . .
C110 C 0.4302(5) 0.3519(3) 0.2226(3) 0.089(2) Uani 1 1 d . . . . .
H11A H 0.3849 0.3291 0.2174 0.107 Uiso 1 1 calc R U . . .
C111 C 0.4601(4) 0.3776(3) 0.1888(3) 0.088(2) Uani 1 1 d . . . . .
H11B H 0.4358 0.3726 0.1603 0.106 Uiso 1 1 calc R U . . .
C112 C 0.5269(4) 0.4113(2) 0.1972(2) 0.0689(17) Uani 1 1 d . . . . .
H11C H 0.5461 0.4291 0.1737 0.083 Uiso 1 1 calc R U . . .
C113 C 0.5862(4) 0.5115(2) 0.2616(2) 0.0620(16) Uani 1 1 d . . . . .
C114 C 0.5773(4) 0.5258(2) 0.3042(3) 0.078(2) Uani 1 1 d . . . . .
H11D H 0.6074 0.5076 0.3265 0.094 Uiso 1 1 calc R U . . .
C115 C 0.5261(5) 0.5656(3) 0.3159(3) 0.100(3) Uani 1 1 d . . . . .
H11E H 0.5236 0.5740 0.3452 0.120 Uiso 1 1 calc R U . . .
C116 C 0.4798(5) 0.5922(3) 0.2841(4) 0.113(3) Uani 1 1 d . U . . .
H11F H 0.4459 0.6193 0.2915 0.135 Uiso 1 1 calc R U . . .
C117 C 0.4835(5) 0.5788(3) 0.2409(4) 0.107(3) Uani 1 1 d . U . . .
H11G H 0.4507 0.5961 0.2190 0.128 Uiso 1 1 calc R U . . .
C118 C 0.5365(4) 0.5392(3) 0.2302(3) 0.090(2) Uani 1 1 d . . . . .
H11H H 0.5387 0.5309 0.2008 0.108 Uiso 1 1 calc R U . . .
N1S N 0.2375(6) 0.5741(3) 0.3594(3) 0.146(3) Uani 1 1 d D U . . .
C1S C 0.2380(5) 0.5847(3) 0.3236(3) 0.091(2) Uani 1 1 d D U . . .
C2S C 0.2404(6) 0.5975(3) 0.2786(2) 0.112(3) Uani 1 1 d D U . . .
H2S1 H 0.2462 0.6331 0.2758 0.169 Uiso 1 1 calc R U . . .
H2S2 H 0.1876 0.5867 0.2626 0.169 Uiso 1 1 calc R U . . .
H2S3 H 0.2892 0.5813 0.2670 0.169 Uiso 1 1 calc R U . . .
N2S N 0.6152(8) 0.3111(6) 0.6242(4) 0.227(6) Uani 1 1 d D U . . .
C3S C 0.6626(7) 0.3035(4) 0.5982(4) 0.131(4) Uani 1 1 d D U . . .
C4S C 0.7106(6) 0.2950(3) 0.5622(4) 0.141(4) Uani 1 1 d D U . . .
H4S1 H 0.7317 0.2612 0.5629 0.211 Uiso 1 1 calc R U . . .
H4S2 H 0.7591 0.3177 0.5632 0.211 Uiso 1 1 calc R U . . .
H4S3 H 0.6742 0.3004 0.5356 0.211 Uiso 1 1 calc R U . . .
N3S N 0.5761(7) 0.3658(5) 0.4792(5) 0.222(6) Uani 1 1 d D U . . .
C5S C 0.5795(8) 0.3926(5) 0.5102(4) 0.165(5) Uani 1 1 d D U . . .
C6S C 0.5875(11) 0.4311(6) 0.5440(5) 0.272(9) Uani 1 1 d D U . . .
H6S1 H 0.6453 0.4305 0.5583 0.408 Uiso 1 1 calc R U . . .
H6S2 H 0.5462 0.4247 0.5651 0.408 Uiso 1 1 calc R U . . .
H6S3 H 0.5762 0.4633 0.5309 0.408 Uiso 1 1 calc R U . . .
N4S N 0.2738(10) 0.7358(6) 0.8435(4) 0.254(7) Uani 1 1 d D U . . .
C7S C 0.3203(8) 0.7308(5) 0.8137(4) 0.160(5) Uani 1 1 d D U . . .
C8S C 0.3615(9) 0.7196(4) 0.7773(4) 0.203(7) Uani 1 1 d D U . . .
H8S1 H 0.3695 0.6840 0.7756 0.305 Uiso 1 1 calc R U . . .
H8S2 H 0.4171 0.7359 0.7789 0.305 Uiso 1 1 calc R U . . .
H8S3 H 0.3268 0.7308 0.7517 0.305 Uiso 1 1 calc R U . . .
N6S N 0.3515(8) 0.5715(5) 0.5995(5) 0.093(2) Uani 0.45 1 d D U P A 1
C11S C 0.3617(10) 0.5342(6) 0.5800(6) 0.093(2) Uani 0.45 1 d D U P A 1
C12S C 0.3813(10) 0.4930(6) 0.5572(5) 0.093(2) Uani 0.45 1 d D U P A 1
H12B H 0.3321 0.4709 0.5547 0.139 Uiso 0.45 1 calc R U P A 1
H12C H 0.3956 0.5027 0.5285 0.139 Uiso 0.45 1 calc R U P A 1
H12D H 0.4302 0.4763 0.5721 0.139 Uiso 0.45 1 calc R U P A 1
N5S N 0.2217(10) 0.8113(6) 0.6853(5) 0.093(2) Uani 0.4 1 d D U P B 1
C9S C 0.2489(11) 0.8280(7) 0.6550(6) 0.093(2) Uani 0.4 1 d D U P B 1
C10S C 0.2880(11) 0.8428(6) 0.6164(5) 0.093(2) Uani 0.4 1 d D U P B 1
H10L H 0.3344 0.8200 0.6104 0.139 Uiso 0.4 1 d R U P B 1
H10M H 0.3117 0.8762 0.6213 0.139 Uiso 0.4 1 d R U P B 1
H10N H 0.2444 0.8434 0.5917 0.139 Uiso 0.4 1 d R U P B 1
N5S' N 0.276(3) 0.2824(15) 0.7976(14) 0.093(2) Uani 0.15 1 d D U P C 2
C9A C 0.298(3) 0.3193(16) 0.7821(15) 0.093(2) Uani 0.15 1 d D U P C 2
C10A C 0.333(3) 0.3507(17) 0.7508(16) 0.093(2) Uani 0.15 1 d D U P C 2
H10O H 0.3327 0.3847 0.7609 0.139 Uiso 0.15 1 calc R U P C 2
H10P H 0.3912 0.3406 0.7467 0.139 Uiso 0.15 1 calc R U P C 2
H10Q H 0.2976 0.3481 0.7235 0.139 Uiso 0.15 1 calc R U P C 2
N7S N 0.1349(9) 0.3753(5) 0.6881(6) 0.191(4) Uani 0.676(6) 1 d D U P D 1
C13S C 0.2033(10) 0.3653(6) 0.7027(7) 0.191(4) Uani 0.676(6) 1 d D U P D 1
C14S C 0.2933(9) 0.3573(6) 0.7203(7) 0.191(4) Uani 0.676(6) 1 d D U P D 1
H14D H 0.2973 0.3273 0.7382 0.286 Uiso 0.676(6) 1 d R U P D 1
H14E H 0.3287 0.3534 0.6958 0.286 Uiso 0.676(6) 1 d R U P D 1
H14F H 0.3139 0.3858 0.7379 0.286 Uiso 0.676(6) 1 d R U P D 1
N7S' N 0.3626(18) 0.4537(12) 0.5675(11) 0.191(4) Uani 0.324(6) 1 d D U P D 2
C13A C 0.307(2) 0.4335(14) 0.5856(12) 0.191(4) Uani 0.324(6) 1 d D U P D 2
C14A C 0.253(2) 0.4129(11) 0.6167(9) 0.191(4) Uani 0.324(6) 1 d D U P D 2
H14G H 0.2028 0.3978 0.6017 0.286 Uiso 0.324(6) 1 calc DR U P D 2
H14H H 0.2857 0.3879 0.6338 0.286 Uiso 0.324(6) 1 calc R U P D 2
H14I H 0.2358 0.4389 0.6356 0.286 Uiso 0.324(6) 1 calc R U P D 2

loop_
_atom_site_aniso_label
_atom_site_aniso_U_11
_atom_site_aniso_U_22
_atom_site_aniso_U_33
_atom_site_aniso_U_23
_atom_site_aniso_U_13
_atom_site_aniso_U_12
Fe1 0.0409(4) 0.0270(3) 0.0357(4) 0.0009(3) 0.0039(3) 0.0018(3)
Fe2 0.0476(4) 0.0426(4) 0.0364(4) -0.0014(3) 0.0086(3) -0.0071(3)
Co1 0.0337(4) 0.0469(4) 0.0378(4) 0.0060(3) 0.0042(3) -0.0051(3)
Co2 0.0357(4) 0.0286(3) 0.0386(4) 0.0027(3) 0.0068(3) 0.0023(3)
B1 0.045(4) 0.050(4) 0.052(4) -0.008(3) 0.013(3) 0.004(3)
B2 0.059(5) 0.120(7) 0.069(5) -0.028(5) 0.029(4) -0.001(5)
B3 0.042(3) 0.036(3) 0.044(3) -0.002(2) 0.004(3) 0.000(3)
B4 0.040(4) 0.062(4) 0.060(4) 0.012(3) 0.002(3) -0.004(3)
N1 0.041(2) 0.040(2) 0.039(2) 0.0032(19) 0.001(2) -0.0012(18)
N2 0.046(2) 0.028(2) 0.041(2) -0.0002(17) 0.0042(19) -0.0012(19)
N3 0.046(3) 0.051(3) 0.064(3) -0.006(2) -0.003(2) -0.004(2)
N4 0.048(3) 0.042(2) 0.041(2) -0.0009(19) 0.001(2) -0.009(2)
N5 0.045(2) 0.038(2) 0.039(2) 0.0018(18) 0.011(2) -0.0009(18)
N6 0.065(3) 0.066(3) 0.067(3) -0.003(3) 0.003(3) -0.026(3)
N7 0.039(2) 0.046(2) 0.055(3) -0.005(2) 0.009(2) 0.002(2)
N8 0.037(2) 0.032(2) 0.048(2) 0.0000(18) 0.003(2) 0.0031(18)
N9 0.053(3) 0.036(2) 0.045(3) -0.0020(19) 0.017(2) 0.000(2)
N10 0.052(3) 0.031(2) 0.041(2) 0.0014(17) 0.006(2) 0.0013(19)
N11 0.048(3) 0.040(2) 0.047(3) -0.0054(19) 0.007(2) 0.010(2)
N12 0.046(2) 0.028(2) 0.037(2) -0.0007(16) 0.0037(19) 0.0043(18)
N13 0.047(3) 0.101(4) 0.060(3) -0.018(3) 0.018(3) -0.008(3)
N14 0.042(3) 0.062(3) 0.044(3) 0.003(2) 0.007(2) -0.002(2)
N15 0.063(3) 0.083(4) 0.055(3) -0.021(3) 0.005(3) 0.017(3)
N16 0.061(3) 0.055(3) 0.038(2) -0.010(2) 0.007(2) 0.007(2)
N17 0.067(4) 0.100(4) 0.050(3) -0.015(3) 0.020(3) -0.013(3)
N18 0.063(3) 0.066(3) 0.034(2) 0.000(2) 0.008(2) -0.012(2)
N19 0.052(3) 0.060(3) 0.056(3) 0.020(2) 0.018(2) 0.006(2)
N20 0.041(3) 0.080(3) 0.045(3) 0.010(2) 0.004(2) -0.012(2)
N21 0.034(2) 0.044(2) 0.054(3) 0.001(2) 0.006(2) -0.0023(19)
N22 0.040(3) 0.053(3) 0.052(3) 0.010(2) 0.010(2) -0.001(2)
N23 0.036(2) 0.033(2) 0.050(3) 0.0021(18) 0.013(2) 0.0020(18)
N24 0.039(2) 0.031(2) 0.057(3) -0.0022(19) 0.000(2) 0.0026(18)
N25 0.037(2) 0.032(2) 0.047(3) 0.0053(18) 0.013(2) 0.0011(17)
N26 0.046(3) 0.041(2) 0.042(3) 0.0057(19) 0.010(2) 0.016(2)
C1 0.039(3) 0.024(2) 0.041(3) 0.001(2) 0.000(2) 0.005(2)
C2 0.043(3) 0.031(2) 0.030(2) 0.002(2) 0.005(2) -0.001(2)
C3 0.044(3) 0.031(2) 0.039(3) 0.003(2) 0.003(2) 0.004(2)
C4 0.041(3) 0.047(3) 0.032(3) -0.001(2) 0.003(2) -0.018(2)
C5 0.040(3) 0.028(2) 0.046(3) -0.001(2) 0.003(2) -0.001(2)
C6 0.060(4) 0.040(3) 0.044(3) 0.004(2) 0.003(3) -0.007(3)
C7 0.057(4) 0.036(3) 0.046(3) -0.003(2) 0.001(3) -0.001(2)
C8 0.048(4) 0.060(4) 0.075(4) -0.015(3) -0.005(3) -0.012(3)
C9 0.041(3) 0.075(4) 0.067(4) -0.008(3) 0.004(3) -0.004(3)
C10 0.057(4) 0.051(3) 0.068(4) -0.022(3) -0.003(3) 0.003(3)
C11 0.069(4) 0.037(3) 0.041(3) 0.002(2) 0.004(3) -0.005(3)
C12 0.099(5) 0.050(3) 0.036(3) 0.002(3) 0.014(3) -0.012(3)
C13 0.081(5) 0.047(3) 0.045(3) -0.004(3) 0.023(3) -0.008(3)
C14 0.083(5) 0.073(4) 0.049(4) 0.008(3) -0.007(3) 0.019(4)
C15 0.065(4) 0.030(2) 0.031(3) -0.002(2) -0.003(2) -0.002(2)
C16 0.077(4) 0.030(3) 0.048(3) -0.002(2) -0.001(3) 0.011(3)
C17 0.063(4) 0.038(3) 0.054(3) -0.011(3) -0.004(3) 0.019(3)
C18 0.082(4) 0.037(3) 0.052(3) 0.004(2) 0.011(3) -0.004(3)
C19 0.059(4) 0.057(3) 0.048(3) 0.000(3) -0.003(3) -0.013(3)
C20 0.053(4) 0.093(5) 0.086(5) -0.012(4) 0.001(4) -0.020(4)
C21 0.053(4) 0.120(6) 0.086(5) -0.019(5) 0.016(4) -0.019(4)
C22 0.068(4) 0.056(3) 0.067(4) -0.013(3) -0.003(3) -0.004(3)
C23 0.091(5) 0.042(3) 0.046(3) -0.008(3) -0.001(3) 0.009(3)
C24 0.110(6) 0.059(4) 0.076(5) -0.017(4) -0.015(4) 0.018(4)
C25 0.091(6) 0.087(5) 0.086(5) -0.045(4) -0.008(4) 0.041(5)
C26 0.107(6) 0.039(3) 0.079(4) -0.001(3) 0.021(4) -0.007(3)
C27 0.087(5) 0.065(4) 0.048(4) 0.002(3) 0.012(4) -0.029(4)
C28 0.108(6) 0.108(6) 0.040(4) -0.004(4) 0.017(4) -0.041(5)
C29 0.089(6) 0.134(7) 0.047(4) -0.024(4) 0.029(4) -0.038(5)
C30 0.107(6) 0.079(4) 0.047(4) 0.011(3) -0.004(4) -0.020(4)
C31 0.052(4) 0.067(4) 0.066(4) 0.026(3) 0.015(3) 0.001(3)
C32 0.082(5) 0.077(5) 0.110(6) 0.045(4) 0.031(5) 0.012(4)
C33 0.057(5) 0.107(6) 0.114(7) 0.054(5) 0.021(5) 0.024(5)
C34 0.044(4) 0.121(6) 0.082(5) 0.039(5) 0.013(3) 0.010(4)
C35 0.027(3) 0.098(5) 0.045(3) 0.024(3) 0.008(3) 0.008(3)
C36 0.042(3) 0.091(5) 0.053(4) 0.009(3) 0.011(3) -0.010(3)
C37 0.051(4) 0.134(7) 0.090(6) 0.004(5) -0.006(4) -0.018(5)
C38 0.071(6) 0.139(8) 0.150(9) -0.016(7) -0.029(6) -0.039(6)
C39 0.083(6) 0.112(7) 0.129(7) -0.021(6) -0.011(5) -0.045(5)
C40 0.062(4) 0.075(5) 0.084(5) -0.009(4) 0.000(4) -0.024(4)
C41 0.047(3) 0.063(4) 0.057(4) -0.008(3) 0.001(3) -0.006(3)
C42 0.053(4) 0.110(6) 0.080(5) -0.032(4) -0.003(4) -0.011(4)
C43 0.053(4) 0.127(7) 0.120(7) -0.062(5) 0.008(5) -0.037(4)
C44 0.049(4) 0.091(5) 0.112(6) -0.034(4) 0.024(4) -0.030(4)
C45 0.040(3) 0.044(3) 0.073(4) -0.012(3) 0.017(3) -0.011(2)
C46 0.044(3) 0.044(3) 0.066(4) 0.006(3) 0.021(3) 0.000(2)
C47 0.062(4) 0.063(4) 0.100(6) 0.010(4) 0.043(4) -0.004(3)
C48 0.071(5) 0.100(5) 0.086(5) 0.036(4) 0.046(4) 0.007(4)
C49 0.066(4) 0.116(6) 0.057(4) 0.033(4) 0.023(4) 0.015(4)
C50 0.054(4) 0.088(4) 0.041(3) 0.012(3) 0.009(3) 0.001(3)
C51 0.042(3) 0.034(3) 0.064(3) -0.002(2) 0.006(3) 0.000(2)
C52 0.048(3) 0.035(3) 0.088(4) 0.008(3) 0.015(3) 0.003(3)
C53 0.051(4) 0.050(3) 0.100(5) 0.015(3) 0.005(4) 0.017(3)
C54 0.049(4) 0.056(4) 0.085(5) 0.001(3) -0.010(3) 0.007(3)
C55 0.037(3) 0.040(3) 0.057(3) -0.003(2) 0.001(3) 0.007(2)
C56 0.044(3) 0.047(3) 0.067(4) -0.011(3) -0.007(3) 0.001(3)
C57 0.068(5) 0.061(4) 0.173(8) -0.027(4) -0.053(5) 0.010(3)
C58 0.088(6) 0.069(4) 0.238(11) -0.039(5) -0.072(6) -0.001(4)
C59 0.068(4) 0.049(4) 0.192(9) -0.027(4) -0.032(5) -0.009(3)
C60 0.052(4) 0.040(3) 0.092(5) -0.010(3) 0.001(3) -0.003(3)
C61 0.052(3) 0.055(3) 0.045(3) 0.001(3) 0.009(3) -0.002(3)
C62 0.056(4) 0.072(4) 0.059(4) -0.014(3) -0.004(3) -0.007(3)
C63 0.062(4) 0.087(5) 0.087(5) -0.016(4) -0.004(4) -0.020(4)
C64 0.049(4) 0.064(4) 0.084(5) 0.002(3) 0.016(3) -0.015(3)
C65 0.040(3) 0.032(2) 0.058(3) 0.000(2) 0.011(3) 0.005(2)
C66 0.042(3) 0.031(2) 0.057(3) 0.004(2) 0.016(3) 0.008(2)
C67 0.061(4) 0.052(3) 0.067(4) 0.009(3) 0.027(3) -0.001(3)
C68 0.071(4) 0.073(4) 0.066(4) 0.011(3) 0.027(4) -0.004(4)
C69 0.082(5) 0.082(4) 0.044(3) 0.012(3) 0.018(3) 0.009(4)
C70 0.060(4) 0.061(4) 0.053(4) 0.006(3) 0.005(3) 0.009(3)
C71 0.038(3) 0.032(2) 0.059(3) -0.002(2) 0.015(3) -0.005(2)
C72 0.057(4) 0.044(3) 0.067(4) -0.007(3) 0.025(3) -0.010(3)
C73 0.072(5) 0.055(4) 0.104(6) -0.020(4) 0.050(4) -0.013(3)
C74 0.054(4) 0.041(3) 0.136(7) -0.006(4) 0.040(5) 0.003(3)
C75 0.052(4) 0.048(3) 0.111(6) 0.018(4) 0.012(4) 0.007(3)
C76 0.043(3) 0.043(3) 0.070(4) 0.007(3) 0.008(3) 0.011(2)
C77 0.046(3) 0.031(2) 0.054(3) 0.001(2) 0.007(3) 0.006(2)
C78 0.042(3) 0.042(3) 0.065(4) -0.006(3) 0.004(3) 0.002(2)
C79 0.057(4) 0.054(4) 0.082(5) -0.017(3) -0.003(3) 0.005(3)
C80 0.060(4) 0.038(3) 0.138(7) -0.008(4) 0.008(5) -0.003(3)
C81 0.071(5) 0.045(3) 0.109(6) 0.023(4) 0.028(4) 0.001(3)
C82 0.061(4) 0.049(3) 0.064(4) 0.015(3) 0.009(3) 0.001(3)
C83 0.039(3) 0.046(3) 0.047(3) 0.001(2) 0.002(2) 0.010(2)
C84 0.041(3) 0.052(3) 0.057(3) 0.006(3) 0.006(3) 0.002(2)
C85 0.050(4) 0.071(4) 0.069(4) 0.020(3) 0.011(3) -0.002(3)
C86 0.047(4) 0.092(5) 0.066(4) 0.007(4) 0.020(3) 0.009(3)
C87 0.055(4) 0.084(5) 0.062(4) -0.017(3) 0.013(3) 0.024(3)
C88 0.046(3) 0.048(3) 0.060(3) -0.003(3) 0.007(3) 0.009(3)
C89 0.050(3) 0.055(3) 0.046(3) 0.005(3) 0.007(3) 0.002(3)
C90 0.067(4) 0.077(4) 0.057(4) -0.002(3) -0.004(3) -0.005(3)
C91 0.081(5) 0.119(6) 0.066(5) -0.014(4) -0.017(4) -0.013(5)
C92 0.084(6) 0.164(9) 0.061(5) 0.005(6) -0.018(4) 0.006(6)
C93 0.072(4) 0.072(4) 0.062(4) 0.010(3) -0.005(3) 0.012(3)
C94 0.091(6) 0.100(6) 0.080(5) 0.023(4) -0.004(5) 0.030(5)
C95 0.048(3) 0.072(4) 0.056(4) 0.004(3) 0.007(3) 0.004(3)
C96 0.051(4) 0.093(5) 0.067(4) 0.004(4) -0.003(3) -0.002(3)
C97 0.053(4) 0.172(9) 0.058(4) -0.005(5) -0.007(4) -0.002(5)
C98 0.070(6) 0.186(10) 0.059(5) 0.030(6) 0.000(4) 0.038(6)
C99 0.101(7) 0.142(8) 0.072(5) 0.028(5) 0.007(5) 0.065(6)
C100 0.086(5) 0.088(5) 0.061(4) 0.005(4) -0.005(4) 0.023(4)
C101 0.043(4) 0.107(5) 0.066(4) 0.027(4) -0.004(3) -0.005(4)
C102 0.047(4) 0.137(7) 0.069(4) 0.002(4) 0.005(3) -0.009(4)
C103 0.055(5) 0.220(10) 0.086(6) 0.029(6) 0.007(4) 0.002(5)
C104 0.078(6) 0.236(10) 0.103(7) 0.068(6) 0.028(5) 0.002(6)
C105 0.091(7) 0.197(10) 0.152(9) 0.078(7) 0.039(6) -0.007(6)
C106 0.073(5) 0.121(7) 0.131(7) 0.061(6) 0.029(5) -0.008(5)
C107 0.050(3) 0.060(3) 0.052(3) 0.007(3) 0.008(3) -0.003(3)
C108 0.067(4) 0.071(4) 0.065(4) 0.004(3) 0.019(3) -0.005(3)
C109 0.079(5) 0.069(4) 0.106(6) 0.014(4) 0.036(5) -0.008(4)
C110 0.065(5) 0.071(5) 0.134(7) -0.020(5) 0.024(5) -0.021(4)
C111 0.067(5) 0.111(6) 0.089(5) -0.030(5) 0.014(4) -0.021(4)
C112 0.053(4) 0.095(5) 0.059(4) -0.003(3) 0.006(3) -0.011(3)
C113 0.039(3) 0.058(4) 0.089(5) 0.027(3) 0.002(3) -0.007(3)
C114 0.061(4) 0.060(4) 0.117(6) 0.005(4) 0.024(4) -0.007(3)
C115 0.080(5) 0.076(5) 0.151(8) 0.002(5) 0.043(6) 0.001(4)
C116 0.070(5) 0.083(5) 0.190(9) 0.041(6) 0.037(6) 0.006(4)
C117 0.061(5) 0.079(5) 0.183(8) 0.060(6) 0.027(6) 0.018(4)
C118 0.053(4) 0.085(5) 0.131(7) 0.042(5) 0.005(4) -0.004(4)
N1S 0.167(8) 0.176(8) 0.099(5) 0.010(5) 0.036(5) 0.011(6)
C1S 0.092(6) 0.085(5) 0.099(5) -0.002(4) 0.029(5) 0.002(4)
C2S 0.124(7) 0.116(6) 0.102(5) 0.026(5) 0.035(5) 0.015(6)
N2S 0.150(10) 0.341(17) 0.188(11) -0.004(10) -0.003(7) 0.041(10)
C3S 0.101(8) 0.115(7) 0.168(10) 0.017(7) -0.028(6) 0.012(6)
C4S 0.120(8) 0.082(6) 0.221(11) 0.016(7) 0.020(7) 0.004(6)
N3S 0.123(8) 0.249(13) 0.298(14) -0.129(10) 0.029(9) -0.009(8)
C5S 0.147(10) 0.150(10) 0.203(12) -0.014(7) 0.044(9) 0.007(8)
C6S 0.30(2) 0.240(16) 0.265(16) -0.140(13) -0.020(15) 0.075(15)
N4S 0.254(15) 0.322(17) 0.186(12) -0.023(11) 0.004(9) 0.031(13)
C7S 0.154(11) 0.167(10) 0.152(11) -0.006(9) -0.033(7) 0.025(9)
C8S 0.252(16) 0.139(10) 0.234(13) -0.041(9) 0.114(12) -0.070(10)
N6S 0.065(4) 0.106(6) 0.107(6) 0.004(4) -0.004(4) 0.007(4)
C11S 0.065(4) 0.106(6) 0.107(6) 0.004(4) -0.004(4) 0.007(4)
C12S 0.065(4) 0.106(6) 0.107(6) 0.004(4) -0.004(4) 0.007(4)
N5S 0.065(4) 0.106(6) 0.107(6) 0.004(4) -0.004(4) 0.007(4)
C9S 0.065(4) 0.106(6) 0.107(6) 0.004(4) -0.004(4) 0.007(4)
C10S 0.065(4) 0.106(6) 0.107(6) 0.004(4) -0.004(4) 0.007(4)
N5S' 0.065(4) 0.106(6) 0.107(6) 0.004(4) -0.004(4) 0.007(4)
C9A 0.065(4) 0.106(6) 0.107(6) 0.004(4) -0.004(4) 0.007(4)
C10A 0.065(4) 0.106(6) 0.107(6) 0.004(4) -0.004(4) 0.007(4)
N7S 0.114(7) 0.145(6) 0.306(12) -0.025(7) -0.023(8) -0.038(7)
C13S 0.114(7) 0.145(6) 0.306(12) -0.025(7) -0.023(8) -0.038(7)
C14S 0.114(7) 0.145(6) 0.306(12) -0.025(7) -0.023(8) -0.038(7)
N7S' 0.114(7) 0.145(6) 0.306(12) -0.025(7) -0.023(8) -0.038(7)
C13A 0.114(7) 0.145(6) 0.306(12) -0.025(7) -0.023(8) -0.038(7)
C14A 0.114(7) 0.145(6) 0.306(12) -0.025(7) -0.023(8) -0.038(7)

loop_
_atom_type_symbol
_atom_type_description
_atom_type_scat_dispersion_real
_atom_type_scat_dispersion_imag
_atom_type_scat_source
C C 0.0033 0.0016 'International Tables Vol C Tables 4.2.6.8 and 6.1.1.4'
H H 0.0000 0.0000 'International Tables Vol C Tables 4.2.6.8 and 6.1.1.4'
B B 0.0013 0.0007 'International Tables Vol C Tables 4.2.6.8 and 6.1.1.4'
Co Co 0.3494 0.9721 'International Tables Vol C Tables 4.2.6.8 and 6.1.1.4'
Fe Fe 0.3463 0.8444 'International Tables Vol C Tables 4.2.6.8 and 6.1.1.4'
N N 0.0061 0.0033 'International Tables Vol C Tables 4.2.6.8 and 6.1.1.4'

loop_
_geom_angle_atom_site_label_1
_geom_angle_atom_site_label_2
_geom_angle_atom_site_label_3
_geom_angle
C1 Fe1 C2 85.09(18)
C1 Fe1 C3 87.0(2)
C2 Fe1 C3 86.71(19)
C1 Fe1 N8 93.63(18)
C2 Fe1 N8 92.08(17)
C3 Fe1 N8 178.59(18)
C1 Fe1 N12 92.85(16)
C2 Fe1 N12 177.55(17)
C3 Fe1 N12 91.87(17)
N8 Fe1 N12 89.37(15)
C1 Fe1 N10 176.16(19)
C2 Fe1 N10 92.57(17)
C3 Fe1 N10 89.86(18)
N8 Fe1 N10 89.49(16)
N12 Fe1 N10 89.41(15)
C4 Fe2 C5 85.18(19)
C4 Fe2 C6 85.7(2)
C5 Fe2 C6 87.1(2)
C4 Fe2 N14 92.69(19)
C5 Fe2 N14 93.22(18)
C6 Fe2 N14 178.3(2)
C4 Fe2 N18 94.32(19)
C5 Fe2 N18 177.1(2)
C6 Fe2 N18 90.0(2)
N14 Fe2 N18 89.69(18)
C4 Fe2 N16 175.98(19)
C5 Fe2 N16 92.07(17)
C6 Fe2 N16 91.2(2)
N14 Fe2 N16 90.39(18)
N18 Fe2 N16 88.27(18)
N1 Co1 N4 97.82(15)
N1 Co1 N20 90.74(16)
N4 Co1 N20 91.71(18)
N1 Co1 N21 92.24(16)
N4 Co1 N21 89.40(15)
N20 Co1 N21 176.65(16)
N1 Co1 N22 165.54(16)
N4 Co1 N22 91.03(15)
N20 Co1 N22 100.45(17)
N21 Co1 N22 76.36(17)
N1 Co1 N19 91.16(15)
N4 Co1 N19 164.60(17)
N20 Co1 N19 75.6(2)
N21 Co1 N19 102.79(18)
N22 Co1 N19 82.88(15)
N2 Co2 N5 97.78(15)
N2 Co2 N24 92.42(15)
N5 Co2 N24 90.47(16)
N2 Co2 N23 165.75(15)
N5 Co2 N23 90.73(15)
N24 Co2 N23 76.02(15)
N2 Co2 N25 88.31(14)
N5 Co2 N25 91.12(15)
N24 Co2 N25 178.14(15)
N23 Co2 N25 103.00(15)
N2 Co2 N26 91.32(14)
N5 Co2 N26 164.03(15)
N24 Co2 N26 102.28(16)
N23 Co2 N26 83.20(14)
N25 Co2 N26 75.99(16)
N9 B1 N11 107.6(4)
N9 B1 N7 108.3(4)
N11 B1 N7 107.7(4)
N9 B1 H1 111.1
N11 B1 H1 111.1
N7 B1 H1 111.1
N15 B2 N17 108.2(6)
N15 B2 N13 109.7(5)
N17 B2 N13 107.7(6)
N15 B2 H2 110.4
N17 B2 H2 110.4
N13 B2 H2 110.4
C77 B3 C89 113.3(4)
C77 B3 C71 102.8(4)
C89 B3 C71 113.6(4)
C77 B3 C83 113.0(4)
C89 B3 C83 102.9(4)
C71 B3 C83 111.7(4)
C107 B4 C113 104.7(4)
C107 B4 C95 112.1(5)
C113 B4 C95 112.1(5)
C107 B4 C101 112.7(5)
C113 B4 C101 112.1(5)
C95 B4 C101 103.3(4)
C1 N1 Co1 172.4(4)
C2 N2 Co2 174.7(4)
C4 N4 Co1 174.7(4)
C5 N5 Co2 173.6(4)
C9 N7 N8 109.7(4)
C9 N7 B1 130.5(4)
N8 N7 B1 119.8(4)
C7 N8 N7 106.5(4)
C7 N8 Fe1 136.7(3)
N7 N8 Fe1 116.7(3)
C13 N9 N10 110.1(5)
C13 N9 B1 130.7(5)
N10 N9 B1 119.2(4)
C11 N10 N9 106.7(4)
C11 N10 Fe1 135.6(4)
N9 N10 Fe1 117.3(3)
C17 N11 N12 109.5(4)
C17 N11 B1 131.1(5)
N12 N11 B1 119.3(4)
C15 N12 N11 106.5(4)
C15 N12 Fe1 136.1(3)
N11 N12 Fe1 117.5(3)
C21 N13 N14 109.3(5)
C21 N13 B2 131.6(5)
N14 N13 B2 119.1(5)
C19 N14 N13 107.3(5)
C19 N14 Fe2 135.7(4)
N13 N14 Fe2 116.9(3)
C25 N15 N16 108.1(6)
C25 N15 B2 132.9(6)
N16 N15 B2 118.6(5)
C23 N16 N15 106.7(5)
C23 N16 Fe2 136.2(4)
N15 N16 Fe2 117.1(4)
C29 N17 N18 109.5(6)
C29 N17 B2 131.5(6)
N18 N17 B2 118.9(5)
C27 N18 N17 106.9(5)
C27 N18 Fe2 135.6(4)
N17 N18 Fe2 116.9(4)
C31 N19 C35 120.1(5)
C31 N19 Co1 123.9(4)
C35 N19 Co1 116.0(4)
C36 N20 C40 118.7(5)
C36 N20 Co1 116.9(4)
C40 N20 Co1 124.3(4)
C45 N21 C41 119.3(5)
C45 N21 Co1 115.9(4)
C41 N21 Co1 124.2(3)
C50 N22 C46 119.4(5)
C50 N22 Co1 125.2(4)
C46 N22 Co1 115.0(3)
C55 N23 C51 118.5(4)
C55 N23 Co2 116.5(3)
C51 N23 Co2 124.8(4)
C56 N24 C60 118.7(5)
C56 N24 Co2 117.1(3)
C60 N24 Co2 124.1(4)
C61 N25 C65 118.8(5)
C61 N25 Co2 125.2(3)
C65 N25 Co2 115.7(3)
C70 N26 C66 119.1(5)
C70 N26 Co2 124.8(4)
C66 N26 Co2 115.5(3)
N1 C1 Fe1 175.9(4)
N2 C2 Fe1 176.0(4)
N3 C3 Fe1 177.5(4)
N4 C4 Fe2 175.0(4)
N5 C5 Fe2 177.0(4)
N6 C6 Fe2 177.0(5)
N8 C7 C8 109.6(5)
N8 C7 C10 123.5(5)
C8 C7 C10 126.9(5)
C9 C8 C7 105.6(5)
C9 C8 H8A 127.2
C7 C8 H8A 127.2
N7 C9 C8 108.6(5)
N7 C9 H9A 125.7
C8 C9 H9A 125.7
C7 C10 H10A 109.5
C7 C10 H10B 109.5
H10A C10 H10B 109.5
C7 C10 H10C 109.5
H10A C10 H10C 109.5
H10B C10 H10C 109.5
N10 C11 C12 109.2(5)
N10 C11 C14 125.0(5)
C12 C11 C14 125.8(5)
C13 C12 C11 105.8(5)
C13 C12 H12A 127.1
C11 C12 H12A 127.1
N9 C13 C12 108.1(5)
N9 C13 H13A 125.9
C12 C13 H13A 125.9
C11 C14 H14A 109.5
C11 C14 H14B 109.5
H14A C14 H14B 109.5
C11 C14 H14C 109.5
H14A C14 H14C 109.5
H14B C14 H14C 109.5
N12 C15 C16 109.0(5)
N12 C15 C18 123.7(4)
C16 C15 C18 127.3(4)
C17 C16 C15 106.5(4)
C17 C16 H16A 126.8
C15 C16 H16A 126.8
N11 C17 C16 108.6(5)
N11 C17 H17A 125.7
C16 C17 H17A 125.7
C15 C18 H18A 109.5
C15 C18 H18B 109.5
H18A C18 H18B 109.5
C15 C18 H18C 109.5
H18A C18 H18C 109.5
H18B C18 H18C 109.5
N14 C19 C20 108.3(5)
N14 C19 C22 124.6(5)
C20 C19 C22 127.1(5)
C21 C20 C19 106.3(6)
C21 C20 H20A 126.8
C19 C20 H20A 126.8
N13 C21 C20 108.8(6)
N13 C21 H21A 125.6
C20 C21 H21A 125.6
C19 C22 H22A 109.5
C19 C22 H22B 109.5
H22A C22 H22B 109.5
C19 C22 H22C 109.5
H22A C22 H22C 109.5
H22B C22 H22C 109.5
N16 C23 C24 109.3(6)
N16 C23 C26 124.3(5)
C24 C23 C26 126.4(6)
C25 C24 C23 105.6(6)
C25 C24 H24A 127.2
C23 C24 H24A 127.2
N15 C25 C24 110.3(6)
N15 C25 H25A 124.8
C24 C25 H25A 124.8
C23 C26 H26A 109.5
C23 C26 H26B 109.5
H26A C26 H26B 109.5
C23 C26 H26C 109.5
H26A C26 H26C 109.5
H26B C26 H26C 109.5
N18 C27 C28 108.7(7)
N18 C27 C30 125.0(6)
C28 C27 C30 126.3(7)
C29 C28 C27 106.4(6)
C29 C28 H28A 126.8
C27 C28 H28A 126.8
C28 C29 N17 108.5(7)
C28 C29 H29A 125.7
N17 C29 H29A 125.7
C27 C30 H30A 109.5
C27 C30 H30B 109.5
H30A C30 H30B 109.5
C27 C30 H30C 109.5
H30A C30 H30C 109.5
H30B C30 H30C 109.5
N19 C31 C32 121.3(7)
N19 C31 H31A 119.3
C32 C31 H31A 119.3
C33 C32 C31 117.7(7)
C33 C32 H32A 121.2
C31 C32 H32A 121.2
C32 C33 C34 121.5(7)
C32 C33 H33A 119.3
C34 C33 H33A 119.3
C33 C34 C35 119.4(7)
C33 C34 H34A 120.3
C35 C34 H34A 120.3
N19 C35 C34 120.0(6)
N19 C35 C36 115.2(5)
C34 C35 C36 124.8(6)
N20 C36 C37 121.3(7)
N20 C36 C35 116.2(5)
C37 C36 C35 122.5(7)
C38 C37 C36 118.7(8)
C38 C37 H37A 120.7
C36 C37 H37A 120.7
C37 C38 C39 120.3(8)
C37 C38 H38A 119.8
C39 C38 H38A 119.8
C38 C39 C40 118.2(8)
C38 C39 H39A 120.9
C40 C39 H39A 120.9
N20 C40 C39 122.7(7)
N20 C40 H40A 118.6
C39 C40 H40A 118.6
N21 C41 C42 122.5(6)
N21 C41 H41A 118.8
C42 C41 H41A 118.8
C43 C42 C41 119.4(7)
C43 C42 H42A 120.3
C41 C42 H42A 120.3
C42 C43 C44 118.5(6)
C42 C43 H43A 120.7
C44 C43 H43A 120.7
C45 C44 C43 120.0(6)
C45 C44 H44A 120.0
C43 C44 H44A 120.0
N21 C45 C44 120.1(6)
N21 C45 C46 115.7(5)
C44 C45 C46 124.1(5)
N22 C46 C47 120.8(6)
N22 C46 C45 116.4(4)
C47 C46 C45 122.8(6)
C48 C47 C46 117.8(6)
C48 C47 H47A 121.1
C46 C47 H47A 121.1
C49 C48 C47 121.0(6)
C49 C48 H48A 119.5
C47 C48 H48A 119.5
C48 C49 C50 118.3(7)
C48 C49 H49A 120.8
C50 C49 H49A 120.8
N22 C50 C49 122.7(6)
N22 C50 H50A 118.7
C49 C50 H50A 118.7
N23 C51 C52 123.4(5)
N23 C51 H51A 118.3
C52 C51 H51A 118.3
C51 C52 C53 118.3(5)
C51 C52 H52A 120.8
C53 C52 H52A 120.8
C52 C53 C54 119.9(5)
C52 C53 H53A 120.0
C54 C53 H53A 120.0
C53 C54 C55 117.9(6)
C53 C54 H54A 121.0
C55 C54 H54A 121.0
N23 C55 C54 121.9(5)
N23 C55 C56 115.4(4)
C54 C55 C56 122.7(5)
N24 C56 C57 121.8(5)
N24 C56 C55 114.7(5)
C57 C56 C55 123.5(5)
C56 C57 C58 118.3(6)
C56 C57 H57A 120.8
C58 C57 H57A 120.8
C59 C58 C57 119.6(7)
C59 C58 H58A 120.2
C57 C58 H58A 120.2
C60 C59 C58 119.0(6)
C60 C59 H59A 120.5
C58 C59 H59A 120.5
C59 C60 N24 122.4(6)
C59 C60 H60A 118.8
N24 C60 H60A 118.8
N25 C61 C62 123.6(5)
N25 C61 H61A 118.2
C62 C61 H61A 118.2
C63 C62 C61 118.5(6)
C63 C62 H62A 120.7
C61 C62 H62A 120.7
C62 C63 C64 119.1(6)
C62 C63 H63A 120.5
C64 C63 H63A 120.5
C63 C64 C65 120.4(5)
C63 C64 H64A 119.8
C65 C64 H64A 119.8
N25 C65 C64 119.5(5)
N25 C65 C66 116.0(5)
C64 C65 C66 124.4(5)
N26 C66 C67 121.7(5)
N26 C66 C65 116.3(4)
C67 C66 C65 122.0(5)
C68 C67 C66 119.4(6)
C68 C67 H67A 120.3
C66 C67 H67A 120.3
C67 C68 C69 119.4(6)
C67 C68 H68A 120.3
C69 C68 H68A 120.3
C68 C69 C70 118.6(6)
C68 C69 H69A 120.7
C70 C69 H69A 120.7
N26 C70 C69 121.7(6)
N26 C70 H70A 119.2
C69 C70 H70A 119.2
C72 C71 C76 115.0(5)
C72 C71 B3 123.3(5)
C76 C71 B3 121.0(4)
C71 C72 C73 122.5(6)
C71 C72 H72A 118.8
C73 C72 H72A 118.8
C74 C73 C72 119.8(6)
C74 C73 H73A 120.1
C72 C73 H73A 120.1
C73 C74 C75 120.0(6)
C73 C74 H74A 120.0
C75 C74 H74A 120.0
C74 C75 C76 119.5(6)
C74 C75 H75A 120.2
C76 C75 H75A 120.2
C75 C76 C71 123.2(6)
C75 C76 H76A 118.4
C71 C76 H76A 118.4
C82 C77 C78 115.3(5)
C82 C77 B3 122.1(5)
C78 C77 B3 122.1(4)
C79 C78 C77 123.3(5)
C79 C78 H78A 118.4
C77 C78 H78A 118.4
C78 C79 C80 119.4(6)
C78 C79 H79A 120.3
C80 C79 H79A 120.3
C81 C80 C79 119.7(6)
C81 C80 H80A 120.2
C79 C80 H80A 120.2
C80 C81 C82 119.9(6)
C80 C81 H81A 120.1
C82 C81 H81A 120.1
C77 C82 C81 122.4(6)
C77 C82 H82A 118.8
C81 C82 H82A 118.8
C88 C83 C84 115.1(5)
C88 C83 B3 123.2(4)
C84 C83 B3 121.2(4)
C85 C84 C83 122.0(5)
C85 C84 H84A 119.0
C83 C84 H84A 119.0
C86 C85 C84 121.4(6)
C86 C85 H85A 119.3
C84 C85 H85A 119.3
C87 C86 C85 118.0(5)
C87 C86 H86A 121.0
C85 C86 H86A 121.0
C86 C87 C88 121.4(5)
C86 C87 H87A 119.3
C88 C87 H87A 119.3
C87 C88 C83 122.1(5)
C87 C88 H88A 118.9
C83 C88 H88A 118.9
C93 C89 C90 115.7(6)
C93 C89 B3 120.9(5)
C90 C89 B3 122.9(5)
C91 C90 C89 122.2(7)
C91 C90 H90A 118.9
C89 C90 H90A 118.9
C90 C91 C92 120.5(7)
C90 C91 H91A 119.7
C92 C91 H91A 119.7
C94 C92 C91 119.1(7)
C94 C92 H92A 120.5
C91 C92 H92A 120.5
C94 C93 C89 122.5(7)
C94 C93 H93A 118.8
C89 C93 H93A 118.8
C92 C94 C93 120.0(7)
C92 C94 H94A 120.0
C93 C94 H94A 120.0
C100 C95 C96 113.1(6)
C100 C95 B4 124.6(6)
C96 C95 B4 122.0(5)
C95 C96 C97 122.4(7)
C95 C96 H96A 118.8
C97 C96 H96A 118.8
C98 C97 C96 121.8(8)
C98 C97 H97A 119.1
C96 C97 H97A 119.1
C99 C98 C97 116.8(8)
C99 C98 H98A 121.6
C97 C98 H98A 121.6
C98 C99 C100 121.5(8)
C98 C99 H99A 119.2
C100 C99 H99A 119.2
C99 C100 C95 124.3(8)
C99 C100 H10D 117.9
C95 C100 H10D 117.9
C106 C101 C102 115.4(6)
C106 C101 B4 123.3(7)
C102 C101 B4 121.0(6)
C101 C102 C103 124.0(8)
C101 C102 H10E 118.0
C103 C102 H10E 118.0
C104 C103 C102 116.4(10)
C104 C103 H10F 121.8
C102 C103 H10F 121.8
C105 C104 C103 121.7(9)
C105 C104 H10G 119.2
C103 C104 H10G 119.2
C104 C105 C106 119.5(10)
C104 C105 H10H 120.2
C106 C105 H10H 120.2
C105 C106 C101 123.0(9)
C105 C106 H10I 118.5
C101 C106 H10I 118.5
C112 C107 C108 114.2(5)
C112 C107 B4 123.2(5)
C108 C107 B4 122.2(5)
C109 C108 C107 122.8(6)
C109 C108 H10J 118.6
C107 C108 H10J 118.6
C110 C109 C108 119.8(7)
C110 C109 H10K 120.1
C108 C109 H10K 120.1
C109 C110 C111 120.3(7)
C109 C110 H11A 119.8
C111 C110 H11A 119.8
C110 C111 C112 119.0(7)
C110 C111 H11B 120.5
C112 C111 H11B 120.5
C107 C112 C111 123.8(6)
C107 C112 H11C 118.1
C111 C112 H11C 118.1
C114 C113 C118 114.5(6)
C114 C113 B4 124.3(5)
C118 C113 B4 120.8(7)
C113 C114 C115 124.1(8)
C113 C114 H11D 117.9
C115 C114 H11D 117.9
C116 C115 C114 119.5(9)
C116 C115 H11E 120.3
C114 C115 H11E 120.3
C115 C116 C117 119.3(9)
C115 C116 H11F 120.4
C117 C116 H11F 120.4
C116 C117 C118 119.9(8)
C116 C117 H11G 120.1
C118 C117 H11G 120.1
C113 C118 C117 122.7(8)
C113 C118 H11H 118.6
C117 C118 H11H 118.6
N1S C1S C2S 178.7(10)
C1S C2S H2S1 109.5
C1S C2S H2S2 109.5
H2S1 C2S H2S2 109.5
C1S C2S H2S3 109.5
H2S1 C2S H2S3 109.5
H2S2 C2S H2S3 109.5
N2S C3S C4S 172.1(13)
C3S C4S H4S1 109.5
C3S C4S H4S2 109.5
H4S1 C4S H4S2 109.5
C3S C4S H4S3 109.5
H4S1 C4S H4S3 109.5
H4S2 C4S H4S3 109.5
N3S C5S C6S 171.9(17)
C5S C6S H6S1 109.5
C5S C6S H6S2 109.5
H6S1 C6S H6S2 109.5
C5S C6S H6S3 109.5
H6S1 C6S H6S3 109.5
H6S2 C6S H6S3 109.5
N4S C7S C8S 169.9(16)
C7S C8S H8S1 109.5
C7S C8S H8S2 109.5
H8S1 C8S H8S2 109.5
C7S C8S H8S3 109.5
H8S1 C8S H8S3 109.5
H8S2 C8S H8S3 109.5
N6S C11S C12S 174.3(19)
C11S C12S H12B 109.5
C11S C12S H12C 109.5
H12B C12S H12C 109.5
C11S C12S H12D 109.5
H12B C12S H12D 109.5
H12C C12S H12D 109.5
N5S C9S C10S 173(2)
C9S C10S H10L 110.6
C9S C10S H10M 108.0
H10L C10S H10M 109.5
C9S C10S H10N 109.8
H10L C10S H10N 109.5
H10M C10S H10N 109.5
N5S' C9A C10A 158(5)
C9A C10A H10O 109.5
C9A C10A H10P 109.5
H10O C10A H10P 109.5
C9A C10A H10Q 109.5
H10O C10A H10Q 109.5
H10P C10A H10Q 109.5
N7S C13S C14S 175(2)
C13S C14S H14D 110.2
C13S C14S H14E 107.9
H14D C14S H14E 109.5
C13S C14S H14F 110.3
H14D C14S H14F 109.5
H14E C14S H14F 109.5
N7S' C13A C14A 166(4)
C13A C14A H14G 109.5
C13A C14A H14H 109.5
H14G C14A H14H 109.5
C13A C14A H14I 109.5
H14G C14A H14I 109.5
H14H C14A H14I 109.5

loop_
_geom_bond_atom_site_label_1
_geom_bond_atom_site_label_2
_geom_bond_distance
Fe1 C1 1.913(5)
Fe1 C2 1.918(5)
Fe1 C3 1.930(5)
Fe1 N8 1.988(4)
Fe1 N12 2.001(3)
Fe1 N10 2.022(4)
Fe2 C4 1.914(6)
Fe2 C5 1.919(5)
Fe2 C6 1.930(6)
Fe2 N14 1.988(4)
Fe2 N18 2.019(4)
Fe2 N16 2.029(4)
Co1 N1 2.078(4)
Co1 N4 2.084(5)
Co1 N20 2.130(5)
Co1 N21 2.140(4)
Co1 N22 2.144(4)
Co1 N19 2.148(4)
Co2 N2 2.066(4)
Co2 N5 2.077(4)
Co2 N24 2.122(4)
Co2 N23 2.123(4)
Co2 N25 2.151(4)
Co2 N26 2.156(4)
B1 N9 1.512(8)
B1 N11 1.538(7)
B1 N7 1.537(7)
B1 H1 0.9900
B2 N15 1.507(10)
B2 N17 1.523(10)
B2 N13 1.553(9)
B2 H2 0.9900
B3 C77 1.639(7)
B3 C89 1.642(8)
B3 C71 1.645(7)
B3 C83 1.651(7)
B4 C107 1.630(8)
B4 C113 1.632(9)
B4 C95 1.637(9)
B4 C101 1.640(9)
N1 C1 1.157(5)
N2 C2 1.144(5)
N3 C3 1.141(6)
N4 C4 1.151(6)
N5 C5 1.141(6)
N6 C6 1.141(7)
N7 C9 1.328(7)
N7 N8 1.376(5)
N8 C7 1.346(6)
N9 C13 1.341(6)
N9 N10 1.361(5)
N10 C11 1.351(6)
N11 C17 1.337(6)
N11 N12 1.361(5)
N12 C15 1.357(5)
N13 C21 1.331(8)
N13 N14 1.363(6)
N14 C19 1.346(6)
N15 C25 1.334(8)
N15 N16 1.362(6)
N16 C23 1.356(7)
N17 C29 1.345(7)
N17 N18 1.360(6)
N18 C27 1.333(7)
N19 C31 1.333(7)
N19 C35 1.354(7)
N20 C36 1.334(7)
N20 C40 1.339(7)
N21 C45 1.339(6)
N21 C41 1.342(6)
N22 C50 1.330(7)
N22 C46 1.350(7)
N23 C55 1.329(6)
N23 C51 1.330(6)
N24 C56 1.329(6)
N24 C60 1.355(6)
N25 C61 1.325(6)
N25 C65 1.352(6)
N26 C70 1.314(6)
N26 C66 1.348(6)
C7 C8 1.386(7)
C7 C10 1.486(7)
C8 C9 1.383(8)
C8 H8A 0.9400
C9 H9A 0.9400
C10 H10A 0.9700
C10 H10B 0.9700
C10 H10C 0.9700
C11 C12 1.393(7)
C11 C14 1.489(8)
C12 C13 1.379(8)
C12 H12A 0.9400
C13 H13A 0.9400
C14 H14A 0.9700
C14 H14B 0.9700
C14 H14C 0.9700
C15 C16 1.376(7)
C15 C18 1.488(7)
C16 C17 1.360(7)
C16 H16A 0.9400
C17 H17A 0.9400
C18 H18A 0.9700
C18 H18B 0.9700
C18 H18C 0.9700
C19 C20 1.393(8)
C19 C22 1.477(8)
C20 C21 1.359(9)
C20 H20A 0.9400
C21 H21A 0.9400
C22 H22A 0.9700
C22 H22B 0.9700
C22 H22C 0.9700
C23 C24 1.372(8)
C23 C26 1.473(8)
C24 C25 1.348(10)
C24 H24A 0.9400
C25 H25A 0.9400
C26 H26A 0.9700
C26 H26B 0.9700
C26 H26C 0.9700
C27 C28 1.402(9)
C27 C30 1.465(9)
C28 C29 1.339(10)
C28 H28A 0.9400
C29 H29A 0.9400
C30 H30A 0.9700
C30 H30B 0.9700
C30 H30C 0.9700
C31 C32 1.412(8)
C31 H31A 0.9400
C32 C33 1.350(11)
C32 H32A 0.9400
C33 C34 1.358(10)
C33 H33A 0.9400
C34 C35 1.388(8)
C34 H34A 0.9400
C35 C36 1.458(8)
C36 C37 1.409(9)
C37 C38 1.353(11)
C37 H37A 0.9400
C38 C39 1.374(12)
C38 H38A 0.9400
C39 C40 1.377(9)
C39 H39A 0.9400
C40 H40A 0.9400
C41 C42 1.365(8)
C41 H41A 0.9400
C42 C43 1.352(9)
C42 H42A 0.9400
C43 C44 1.395(10)
C43 H43A 0.9400
C44 C45 1.380(8)
C44 H44A 0.9400
C45 C46 1.461(8)
C46 C47 1.400(7)
C47 C48 1.387(10)
C47 H47A 0.9400
C48 C49 1.354(10)
C48 H48A 0.9400
C49 C50 1.377(8)
C49 H49A 0.9400
C50 H50A 0.9400
C51 C52 1.361(7)
C51 H51A 0.9400
C52 C53 1.361(8)
C52 H52A 0.9400
C53 C54 1.382(8)
C53 H53A 0.9400
C54 C55 1.390(7)
C54 H54A 0.9400
C55 C56 1.488(7)
C56 C57 1.374(8)
C57 C58 1.391(9)
C57 H57A 0.9400
C58 C59 1.362(10)
C58 H58A 0.9400
C59 C60 1.348(8)
C59 H59A 0.9400
C60 H60A 0.9400
C61 C62 1.376(7)
C61 H61A 0.9400
C62 C63 1.353(8)
C62 H62A 0.9400
C63 C64 1.374(9)
C63 H63A 0.9400
C64 C65 1.396(8)
C64 H64A 0.9400
C65 C66 1.455(7)
C66 C67 1.390(7)
C67 C68 1.358(8)
C67 H67A 0.9400
C68 C69 1.373(9)
C68 H68A 0.9400
C69 C70 1.418(8)
C69 H69A 0.9400
C70 H70A 0.9400
C71 C72 1.390(7)
C71 C76 1.397(7)
C72 C73 1.402(8)
C72 H72A 0.9400
C73 C74 1.361(9)
C73 H73A 0.9400
C74 C75 1.372(9)
C74 H74A 0.9400
C75 C76 1.383(7)
C75 H75A 0.9400
C76 H76A 0.9400
C77 C82 1.393(7)
C77 C78 1.396(7)
C78 C79 1.380(7)
C78 H78A 0.9400
C79 C80 1.382(9)
C79 H79A 0.9400
C80 C81 1.370(10)
C80 H80A 0.9400
C81 C82 1.395(8)
C81 H81A 0.9400
C82 H82A 0.9400
C83 C88 1.393(7)
C83 C84 1.414(7)
C84 C85 1.379(7)
C84 H84A 0.9400
C85 C86 1.371(8)
C85 H85A 0.9400
C86 C87 1.370(8)
C86 H86A 0.9400
C87 C88 1.390(7)
C87 H87A 0.9400
C88 H88A 0.9400
C89 C93 1.395(8)
C89 C90 1.398(8)
C90 C91 1.373(9)
C90 H90A 0.9400
C91 C92 1.384(11)
C91 H91A 0.9400
C92 C94 1.370(11)
C92 H92A 0.9400
C93 C94 1.389(9)
C93 H93A 0.9400
C94 H94A 0.9400
C95 C100 1.399(8)
C95 C96 1.403(8)
C96 C97 1.404(9)
C96 H96A 0.9400
C97 C98 1.376(11)
C97 H97A 0.9400
C98 C99 1.364(12)
C98 H98A 0.9400
C99 C100 1.381(10)
C99 H99A 0.9400
C100 H10D 0.9400
C101 C106 1.401(9)
C101 C102 1.409(9)
C102 C103 1.418(9)
C102 H10E 0.9400
C103 C104 1.406(13)
C103 H10F 0.9400
C104 C105 1.382(14)
C104 H10G 0.9400
C105 C106 1.389(11)
C105 H10H 0.9400
C106 H10I 0.9400
C107 C112 1.379(8)
C107 C108 1.405(7)
C108 C109 1.391(9)
C108 H10J 0.9400
C109 C110 1.349(10)
C109 H10K 0.9400
C110 C111 1.371(10)
C110 H11A 0.9400
C111 C112 1.390(9)
C111 H11B 0.9400
C112 H11C 0.9400
C113 C114 1.393(9)
C113 C118 1.406(9)
C114 C115 1.404(9)
C114 H11D 0.9400
C115 C116 1.374(11)
C115 H11E 0.9400
C116 C117 1.392(12)
C116 H11F 0.9400
C117 C118 1.408(10)
C117 H11G 0.9400
C118 H11H 0.9400
N1S C1S 1.148(8)
C1S C2S 1.438(9)
C2S H2S1 0.9700
C2S H2S2 0.9700
C2S H2S3 0.9700
N2S C3S 1.155(11)
C3S C4S 1.413(11)
C4S H4S1 0.9700
C4S H4S2 0.9700
C4S H4S3 0.9700
N3S C5S 1.199(11)
C5S C6S 1.472(11)
C6S H6S1 0.9700
C6S H6S2 0.9700
C6S H6S3 0.9700
N4S C7S 1.226(11)
C7S C8S 1.376(11)
C8S H8S1 0.9700
C8S H8S2 0.9700
C8S H8S3 0.9700
N6S C11S 1.194(12)
C11S C12S 1.365(13)
C12S H12B 0.9700
C12S H12C 0.9700
C12S H12D 0.9700
N5S C9S 1.154(13)
C9S C10S 1.442(13)
C10S H10L 0.9799
C10S H10M 0.9799
C10S H10N 0.9800
N5S' C9A 1.171(16)
C9A C10A 1.426(16)
C10A H10O 0.9700
C10A H10P 0.9700
C10A H10Q 0.9700
N7S C13S 1.154(13)
C13S C14S 1.477(13)
C14S H14D 0.9799
C14S H14E 0.9800
C14S H14F 0.9799
N7S' C13A 1.206(15)
C13A C14A 1.432(15)
C14A H14G 0.9700
C14A H14H 0.9700
C14A H14I 0.9700

loop_
_geom_hbond_atom_site_label_D
_geom_hbond_atom_site_label_H
_geom_hbond_atom_site_label_A
_geom_hbond_distance_DH
_geom_hbond_distance_HA
_geom_hbond_distance_DA
_geom_hbond_angle_DHA
_geom_hbond_site_symmetry_A
C9 H9A N3S 0.94 2.60 3.522(12) 166.0 1_455
C13 H13A N1S 0.94 2.59 3.498(10) 162.8 3_566
C14 H14C N3 0.97 2.64 3.500(8) 148.4 .
C21 H21A N5S' 0.94 2.65 3.58(4) 170.2 4_665
C26 H26C N6 0.97 2.67 3.500(8) 143.1 .
C30 H30B N6 0.97 2.60 3.471(8) 149.6 .
C40 H40A N4 0.94 2.56 3.126(8) 118.7 .
C40 H40A N6 0.94 2.69 3.453(9) 138.4 .
C41 H41A N1 0.94 2.59 3.152(7) 118.9 .
C60 H60A N2 0.94 2.59 3.140(7) 117.7 .
C61 H61A N5 0.94 2.58 3.141(7) 119.0 .
C8S H8S3 N5S' 0.97 2.53 3.46(5) 160.9 2_556
C14S H14D N5S 0.98 2.45 3.20(3) 133.2 2_546

loop_
_geom_torsion_atom_site_label_1
_geom_torsion_atom_site_label_2
_geom_torsion_atom_site_label_3
_geom_torsion_atom_site_label_4
_geom_torsion
N9 B1 N7 C9 120.1(6)
N11 B1 N7 C9 -123.8(6)
N9 B1 N7 N8 -61.4(6)
N11 B1 N7 N8 54.6(6)
C9 N7 N8 C7 0.9(6)
B1 N7 N8 C7 -177.9(4)
C9 N7 N8 Fe1 -176.2(4)
B1 N7 N8 Fe1 5.0(5)
N11 B1 N9 C13 116.8(5)
N7 B1 N9 C13 -127.1(5)
N11 B1 N9 N10 -62.1(5)
N7 B1 N9 N10 54.1(6)
C13 N9 N10 C11 1.0(5)
B1 N9 N10 C11 -179.9(4)
C13 N9 N10 Fe1 -173.4(3)
B1 N9 N10 Fe1 5.6(5)
N9 B1 N11 C17 -117.8(6)
N7 B1 N11 C17 125.7(5)
N9 B1 N11 N12 57.4(5)
N7 B1 N11 N12 -59.1(6)
C17 N11 N12 C15 -0.2(5)
B1 N11 N12 C15 -176.3(4)
C17 N11 N12 Fe1 178.7(3)
B1 N11 N12 Fe1 2.6(5)
N15 B2 N13 C21 122.8(8)
N17 B2 N13 C21 -119.6(8)
N15 B2 N13 N14 -54.7(8)
N17 B2 N13 N14 62.8(7)
C21 N13 N14 C19 -0.6(7)
B2 N13 N14 C19 177.5(6)
C21 N13 N14 Fe2 175.9(5)
B2 N13 N14 Fe2 -6.0(7)
N17 B2 N15 C25 115.3(8)
N13 B2 N15 C25 -127.4(7)
N17 B2 N15 N16 -56.2(7)
N13 B2 N15 N16 61.0(8)
C25 N15 N16 C23 0.7(6)
B2 N15 N16 C23 174.2(5)
C25 N15 N16 Fe2 -179.2(4)
B2 N15 N16 Fe2 -5.7(7)
N15 B2 N17 C29 -112.5(7)
N13 B2 N17 C29 129.0(7)
N15 B2 N17 N18 63.8(7)
N13 B2 N17 N18 -54.8(7)
C29 N17 N18 C27 -1.3(7)
B2 N17 N18 C27 -178.3(6)
C29 N17 N18 Fe2 171.3(4)
B2 N17 N18 Fe2 -5.7(7)
N7 N8 C7 C8 -1.0(6)
Fe1 N8 C7 C8 175.3(4)
N7 N8 C7 C10 178.5(5)
Fe1 N8 C7 C10 -5.3(8)
N8 C7 C8 C9 0.7(6)
C10 C7 C8 C9 -178.7(5)
N8 N7 C9 C8 -0.4(6)
B1 N7 C9 C8 178.1(5)
C7 C8 C9 N7 -0.2(7)
N9 N10 C11 C12 -1.3(5)
Fe1 N10 C11 C12 171.7(3)
N9 N10 C11 C14 176.6(5)
Fe1 N10 C11 C14 -10.5(8)
N10 C11 C12 C13 1.1(6)
C14 C11 C12 C13 -176.8(5)
N10 N9 C13 C12 -0.3(6)
B1 N9 C13 C12 -179.3(5)
C11 C12 C13 N9 -0.4(6)
N11 N12 C15 C16 -0.4(5)
Fe1 N12 C15 C16 -178.9(4)
N11 N12 C15 C18 179.7(5)
Fe1 N12 C15 C18 1.2(8)
N12 C15 C16 C17 0.7(6)
C18 C15 C16 C17 -179.4(5)
N12 N11 C17 C16 0.6(6)
B1 N11 C17 C16 176.2(5)
C15 C16 C17 N11 -0.8(6)
N13 N14 C19 C20 0.3(6)
Fe2 N14 C19 C20 -175.2(4)
N13 N14 C19 C22 -178.8(5)
Fe2 N14 C19 C22 5.7(9)
N14 C19 C20 C21 0.1(8)
C22 C19 C20 C21 179.1(6)
N14 N13 C21 C20 0.6(8)
B2 N13 C21 C20 -177.1(7)
C19 C20 C21 N13 -0.4(9)
N15 N16 C23 C24 -0.8(6)
Fe2 N16 C23 C24 179.1(4)
N15 N16 C23 C26 -179.9(5)
Fe2 N16 C23 C26 0.0(9)
N16 C23 C24 C25 0.6(7)
C26 C23 C24 C25 179.6(6)
N16 N15 C25 C24 -0.4(8)
B2 N15 C25 C24 -172.5(7)
C23 C24 C25 N15 -0.2(8)
N17 N18 C27 C28 1.7(6)
Fe2 N18 C27 C28 -168.8(4)
N17 N18 C27 C30 -177.9(6)
Fe2 N18 C27 C30 11.6(9)
N18 C27 C28 C29 -1.6(8)
C30 C27 C28 C29 178.0(6)
C27 C28 C29 N17 0.8(8)
N18 N17 C29 C28 0.3(8)
B2 N17 C29 C28 176.8(7)
C35 N19 C31 C32 -0.5(8)
Co1 N19 C31 C32 176.4(4)
N19 C31 C32 C33 0.0(9)
C31 C32 C33 C34 -0.6(10)
C32 C33 C34 C35 1.7(10)
C31 N19 C35 C34 1.6(7)
Co1 N19 C35 C34 -175.5(4)
C31 N19 C35 C36 -178.6(5)
Co1 N19 C35 C36 4.3(6)
C33 C34 C35 N19 -2.2(9)
C33 C34 C35 C36 178.1(6)
C40 N20 C36 C37 -1.4(8)
Co1 N20 C36 C37 -178.3(4)
C40 N20 C36 C35 176.9(5)
Co1 N20 C36 C35 0.1(6)
N19 C35 C36 N20 -2.9(7)
C34 C35 C36 N20 176.9(5)
N19 C35 C36 C37 175.4(5)
C34 C35 C36 C37 -4.8(9)
N20 C36 C37 C38 -1.2(10)
C35 C36 C37 C38 -179.4(7)
C36 C37 C38 C39 3.7(14)
C37 C38 C39 C40 -3.6(14)
C36 N20 C40 C39 1.5(9)
Co1 N20 C40 C39 178.1(5)
C38 C39 C40 N20 1.0(12)
C45 N21 C41 C42 1.3(8)
Co1 N21 C41 C42 172.6(5)
N21 C41 C42 C43 -2.6(10)
C41 C42 C43 C44 2.3(11)
C42 C43 C44 C45 -1.0(11)
C41 N21 C45 C44 0.0(8)
Co1 N21 C45 C44 -171.9(4)
C41 N21 C45 C46 179.1(5)
Co1 N21 C45 C46 7.2(6)
C43 C44 C45 N21 -0.2(10)
C43 C44 C45 C46 -179.2(6)
C50 N22 C46 C47 1.1(8)
Co1 N22 C46 C47 -172.7(4)
C50 N22 C46 C45 -179.7(5)
Co1 N22 C46 C45 6.4(6)
N21 C45 C46 N22 -9.1(7)
C44 C45 C46 N22 169.9(5)
N21 C45 C46 C47 170.0(5)
C44 C45 C46 C47 -10.9(9)
N22 C46 C47 C48 -0.8(8)
C45 C46 C47 C48 -179.8(5)
C46 C47 C48 C49 0.8(10)
C47 C48 C49 C50 -1.2(10)
C46 N22 C50 C49 -1.6(8)
Co1 N22 C50 C49 171.6(4)
C48 C49 C50 N22 1.6(10)
C55 N23 C51 C52 -0.4(7)
Co2 N23 C51 C52 -175.2(4)
N23 C51 C52 C53 0.1(8)
C51 C52 C53 C54 1.1(9)
C52 C53 C54 C55 -2.0(9)
C51 N23 C55 C54 -0.5(7)
Co2 N23 C55 C54 174.6(4)
C51 N23 C55 C56 179.5(4)
Co2 N23 C55 C56 -5.4(6)
C53 C54 C55 N23 1.7(8)
C53 C54 C55 C56 -178.3(5)
C60 N24 C56 C57 1.7(9)
Co2 N24 C56 C57 178.4(6)
C60 N24 C56 C55 -175.7(5)
Co2 N24 C56 C55 1.0(6)
N23 C55 C56 N24 2.9(7)
C54 C55 C56 N24 -177.1(5)
N23 C55 C56 C57 -174.5(6)
C54 C55 C56 C57 5.5(10)
N24 C56 C57 C58 0.1(12)
C55 C56 C57 C58 177.3(8)
C56 C57 C58 C59 -2.0(15)
C57 C58 C59 C60 2.1(16)
C58 C59 C60 N24 -0.3(13)
C56 N24 C60 C59 -1.6(9)
Co2 N24 C60 C59 -178.1(6)
C65 N25 C61 C62 -1.4(7)
Co2 N25 C61 C62 -174.0(4)
N25 C61 C62 C63 1.4(9)
C61 C62 C63 C64 0.3(10)
C62 C63 C64 C65 -1.8(10)
C61 N25 C65 C64 -0.3(7)
Co2 N25 C65 C64 173.0(4)
C61 N25 C65 C66 -179.8(4)
Co2 N25 C65 C66 -6.5(5)
C63 C64 C65 N25 1.9(8)
C63 C64 C65 C66 -178.7(5)
C70 N26 C66 C67 -0.7(7)
Co2 N26 C66 C67 171.6(4)
C70 N26 C66 C65 -179.3(4)
Co2 N26 C66 C65 -7.0(5)
N25 C65 C66 N26 9.0(6)
C64 C65 C66 N26 -170.5(5)
N25 C65 C66 C67 -169.6(4)
C64 C65 C66 C67 10.9(7)
N26 C66 C67 C68 -0.1(8)
C65 C66 C67 C68 178.4(5)
C66 C67 C68 C69 0.4(9)
C67 C68 C69 C70 0.0(9)
C66 N26 C70 C69 1.1(7)
Co2 N26 C70 C69 -170.4(4)
C68 C69 C70 N26 -0.7(9)
C77 B3 C71 C72 -91.9(5)
C89 B3 C71 C72 30.8(6)
C83 B3 C71 C72 146.6(5)
C77 B3 C71 C76 78.6(5)
C89 B3 C71 C76 -158.6(4)
C83 B3 C71 C76 -42.8(6)
C76 C71 C72 C73 0.0(7)
B3 C71 C72 C73 171.1(5)
C71 C72 C73 C74 -0.9(8)
C72 C73 C74 C75 0.9(9)
C73 C74 C75 C76 0.0(9)
C74 C75 C76 C71 -0.9(8)
C72 C71 C76 C75 0.9(7)
B3 C71 C76 C75 -170.4(5)
C89 B3 C77 C82 -34.1(6)
C71 B3 C77 C82 88.8(5)
C83 B3 C77 C82 -150.6(5)
C89 B3 C77 C78 154.4(4)
C71 B3 C77 C78 -82.7(5)
C83 B3 C77 C78 37.9(6)
C82 C77 C78 C79 -1.3(7)
B3 C77 C78 C79 170.8(5)
C77 C78 C79 C80 1.8(8)
C78 C79 C80 C81 -1.0(9)
C79 C80 C81 C82 -0.2(9)
C78 C77 C82 C81 0.0(7)
B3 C77 C82 C81 -172.1(5)
C80 C81 C82 C77 0.7(9)
C77 B3 C83 C88 32.5(7)
C89 B3 C83 C88 -90.0(6)
C71 B3 C83 C88 147.8(5)
C77 B3 C83 C84 -156.0(5)
C89 B3 C83 C84 81.5(5)
C71 B3 C83 C84 -40.7(6)
C88 C83 C84 C85 0.9(8)
B3 C83 C84 C85 -171.2(5)
C83 C84 C85 C86 -0.9(9)
C84 C85 C86 C87 0.1(9)
C85 C86 C87 C88 0.7(9)
C86 C87 C88 C83 -0.7(9)
C84 C83 C88 C87 -0.1(8)
B3 C83 C88 C87 171.9(5)
C77 B3 C89 C93 -38.0(7)
C71 B3 C89 C93 -154.7(5)
C83 B3 C89 C93 84.4(6)
C77 B3 C89 C90 150.8(5)
C71 B3 C89 C90 34.0(7)
C83 B3 C89 C90 -86.9(6)
C93 C89 C90 C91 1.3(9)
B3 C89 C90 C91 173.0(6)
C89 C90 C91 C92 -0.9(11)
C90 C91 C92 C94 -0.4(12)
C90 C89 C93 C94 -0.3(9)
B3 C89 C93 C94 -172.2(6)
C91 C92 C94 C93 1.4(12)
C89 C93 C94 C92 -1.0(11)
C107 B4 C95 C100 27.7(8)
C113 B4 C95 C100 145.1(6)
C101 B4 C95 C100 -94.0(7)
C107 B4 C95 C96 -158.8(5)
C113 B4 C95 C96 -41.3(7)
C101 B4 C95 C96 79.5(7)
C100 C95 C96 C97 -2.1(9)
B4 C95 C96 C97 -176.3(5)
C95 C96 C97 C98 0.9(10)
C96 C97 C98 C99 1.7(11)
C97 C98 C99 C100 -3.0(12)
C98 C99 C100 C95 1.8(12)
C96 C95 C100 C99 0.8(9)
B4 C95 C100 C99 174.9(6)
C107 B4 C101 C106 144.5(6)
C113 B4 C101 C106 26.6(8)
C95 B4 C101 C106 -94.3(7)
C107 B4 C101 C102 -41.9(8)
C113 B4 C101 C102 -159.8(6)
C95 B4 C101 C102 79.3(7)
C106 C101 C102 C103 -1.7(10)
B4 C101 C102 C103 -175.8(6)
C101 C102 C103 C104 0.2(11)
C102 C103 C104 C105 1.6(14)
C103 C104 C105 C106 -1.9(16)
C104 C105 C106 C101 0.2(15)
C102 C101 C106 C105 1.5(11)
B4 C101 C106 C105 175.4(7)
C113 B4 C107 C112 92.7(7)
C95 B4 C107 C112 -145.5(6)
C101 B4 C107 C112 -29.4(8)
C113 B4 C107 C108 -80.3(7)
C95 B4 C107 C108 41.5(7)
C101 B4 C107 C108 157.6(5)
C112 C107 C108 C109 1.5(9)
B4 C107 C108 C109 175.1(6)
C107 C108 C109 C110 -0.8(10)
C108 C109 C110 C111 0.2(11)
C109 C110 C111 C112 -0.3(11)
C108 C107 C112 C111 -1.6(9)
B4 C107 C112 C111 -175.1(6)
C110 C111 C112 C107 1.1(11)
C107 B4 C113 C114 97.7(6)
C95 B4 C113 C114 -24.1(7)
C101 B4 C113 C114 -139.8(6)
C107 B4 C113 C118 -74.5(6)
C95 B4 C113 C118 163.7(5)
C101 B4 C113 C118 48.0(7)
C118 C113 C114 C115 -2.5(9)
B4 C113 C114 C115 -175.2(6)
C113 C114 C115 C116 1.5(11)
C114 C115 C116 C117 0.9(12)
C115 C116 C117 C118 -1.9(12)
C114 C113 C118 C117 1.4(9)
B4 C113 C118 C117 174.3(6)
C116 C117 C118 C113 0.8(11)
